data_4084304
loop_
_publ_author_name
'Ueno, Atsushi'
'Kayaki, Yoshihito'
'Ikariya, Takao'

_publ_section_title
;
 Heterolysis of NH-Indoles by Bifunctional Amido Complexes and
 Applications to Carboxylation with Carbon Dioxide
;
_journal_issue 17
_journal_name_full Organometallics
_journal_page_first 4479
_journal_paper_doi 10.1021/om500695a
_journal_volume 33
_journal_year 2014
_chemical_formula_moiety 'C27.50 H34 Cl Ir N2'
_chemical_formula_sum 'C27.5 H34 Cl Ir N2'
_chemical_formula_weight 620.26
_space_group_IT_number 14
_symmetry_cell_setting monoclinic
_symmetry_Int_Tables_number 14
_symmetry_space_group_name_Hall '-P 2ybc'
_symmetry_space_group_name_H-M 'P 1 21/c 1'
_atom_sites_solution_hydrogens geom
_atom_sites_solution_primary direct
_atom_sites_solution_secondary difmap
_cell_angle_alpha 90.0000
_cell_angle_beta 110.774(2)
_cell_angle_gamma 90.0000
_cell_formula_units_Z 8
_cell_length_a 21.4025(11)
_cell_length_b 16.2806(8)
_cell_length_c 15.3093(9)
_cell_measurement_temperature 93
_cell_measurement_theta_max 27.49
_cell_measurement_theta_min 3.06
_cell_volume 4987.6(5)
_computing_cell_refinement CrystalClear
_computing_data_collection 'CrystalClear (Rigaku Inc., 2008)'
_computing_data_reduction CrystalClear
_computing_molecular_graphics 'CrystalStructure 4.0'
_computing_publication_material 'CrystalStructure 4.0 (Rigaku, 2010)'
_computing_structure_refinement 'CRYSTALS (Carruthers, et al., 1999)'
_computing_structure_solution SIR97
_diffrn_ambient_temperature 93
_diffrn_detector_area_resol_mean 7.111
_diffrn_measured_fraction_theta_full 0.992
_diffrn_measured_fraction_theta_max 0.992
_diffrn_measurement_device_type 'Rigaku Saturn724'
_diffrn_measurement_method \w
_diffrn_radiation_type 'Mo K\a'
_diffrn_radiation_wavelength 0.71075
_diffrn_reflns_av_R_equivalents 0.0480
_diffrn_reflns_limit_h_max 27
_diffrn_reflns_limit_h_min -27
_diffrn_reflns_limit_k_max 21
_diffrn_reflns_limit_k_min -21
_diffrn_reflns_limit_l_max 19
_diffrn_reflns_limit_l_min -19
_diffrn_reflns_number 55155
_diffrn_reflns_theta_full 27.50
_diffrn_reflns_theta_max 27.50
_diffrn_standards_number 0
_exptl_absorpt_coefficient_mu 5.493
_exptl_absorpt_correction_T_max 0.439
_exptl_absorpt_correction_T_min 0.373
_exptl_absorpt_correction_type multi-scan
_exptl_absorpt_process_details 'REQAB (Rigaku, 1998)'
_exptl_crystal_colour yellow
_exptl_crystal_density_diffrn 1.652
_exptl_crystal_density_method 'not measured'
_exptl_crystal_description prism
_exptl_crystal_F_000 2456.00
_exptl_crystal_size_max 0.170
_exptl_crystal_size_mid 0.170
_exptl_crystal_size_min 0.150
_refine_diff_density_max 6.840
_refine_diff_density_min -1.680
_refine_ls_extinction_method none
_refine_ls_goodness_of_fit_ref 1.000
_refine_ls_hydrogen_treatment constr
_refine_ls_number_parameters 636
_refine_ls_number_reflns 11337
_refine_ls_R_factor_gt 0.0475
_refine_ls_shift/su_max 0.000
_refine_ls_structure_factor_coef Fsqd
_refine_ls_weighting_details 'w = 1/[0.0010Fo^2^ + 3.0700\s(Fo^2^)]/(4Fo^2^)'
_refine_ls_weighting_scheme calc
_refine_ls_wR_factor_ref 0.1157
_reflns_number_gt 10637
_reflns_number_total 11337
_reflns_threshold_expression F^2^>2.0\s(F^2^)
_cod_data_source_file om500695a_si_002.cif
_cod_data_source_block 3a
_cod_original_formula_sum 'C27.50 H34 Cl Ir N2'
_cod_database_code 4084304

loop_
_symmetry_equiv_pos_site_id
_symmetry_equiv_pos_as_xyz
1 +X,+Y,+Z
2 -X,1/2+Y,1/2-Z
3 -X,-Y,-Z
4 +X,1/2-Y,1/2+Z

loop_
_atom_site_label
_atom_site_type_symbol
_atom_site_fract_x
_atom_site_fract_y
_atom_site_fract_z
_atom_site_U_iso_or_equiv
_atom_site_adp_type
_atom_site_occupancy
_atom_site_symmetry_multiplicity
_atom_site_calc_flag
_atom_site_refinement_flags
Ir1 Ir 0.610120(10) 0.124180(10) 0.740880(10) 0.01149(7) Uani 1.0 4 d .
Ir2 Ir 0.833660(10) -0.086630(10) 1.21453(2) 0.01690(7) Uani 1.0 4 d .
Cl1 Cl 0.86675(13) -0.06627(19) 0.74476(18) 0.0720(9) Uani 1.0 4 d .
Cl2 Cl 0.87246(13) -0.0087(3) 0.57110(19) 0.0892(11) Uani 1.0 4 d .
N1 N 0.6438(3) 0.0130(3) 0.8158(3) 0.0131(12) Uani 1.0 4 d .
N2 N 0.7079(2) 0.1623(3) 0.8143(3) 0.0145(12) Uani 1.0 4 d .
N3 N 0.8348(3) -0.0056(3) 1.1062(4) 0.0192(13) Uani 1.0 4 d .
N4 N 0.7566(3) -0.1414(3) 1.1063(4) 0.0182(13) Uani 1.0 4 d .
C1 C 0.5629(3) 0.2390(4) 0.7701(4) 0.0157(14) Uani 1.0 4 d .
C2 C 0.5241(3) 0.1718(4) 0.7824(4) 0.0136(14) Uani 1.0 4 d .
C3 C 0.5007(3) 0.1255(4) 0.6957(4) 0.0154(14) Uani 1.0 4 d .
C4 C 0.5217(3) 0.1672(4) 0.6290(4) 0.0158(14) Uani 1.0 4 d .
C5 C 0.5632(3) 0.2360(4) 0.6761(4) 0.0156(14) Uani 1.0 4 d .
C6 C 0.5959(3) 0.3037(4) 0.8384(5) 0.0250(17) Uani 1.0 4 d .
C7 C 0.5043(4) 0.1545(4) 0.8657(5) 0.0286(18) Uani 1.0 4 d .
C8 C 0.4511(3) 0.0568(4) 0.6748(5) 0.0223(16) Uani 1.0 4 d .
C9 C 0.5000(3) 0.1459(4) 0.5284(4) 0.0237(16) Uani 1.0 4 d .
C10 C 0.5942(3) 0.2999(4) 0.6325(5) 0.0238(16) Uani 1.0 4 d .
C11 C 0.6479(3) 0.0617(4) 0.6535(4) 0.0136(13) Uani 1.0 4 d .
C12 C 0.6600(3) 0.0966(4) 0.5778(4) 0.0187(15) Uani 1.0 4 d .
C13 C 0.6857(3) 0.0497(4) 0.5221(4) 0.0215(16) Uani 1.0 4 d .
C14 C 0.6999(3) -0.0334(4) 0.5417(5) 0.0243(17) Uani 1.0 4 d .
C15 C 0.6894(3) -0.0678(4) 0.6179(4) 0.0181(15) Uani 1.0 4 d .
C16 C 0.6637(3) -0.0214(4) 0.6738(4) 0.0161(14) Uani 1.0 4 d .
C17 C 0.6492(3) -0.0587(4) 0.7548(4) 0.0155(14) Uani 1.0 4 d .
C18 C 0.5828(4) -0.1029(4) 0.7204(5) 0.0229(16) Uani 1.0 4 d .
C19 C 0.7058(3) -0.1163(4) 0.8144(5) 0.0226(16) Uani 1.0 4 d .
C20 C 0.7544(3) 0.1888(4) 0.7756(4) 0.0201(15) Uani 1.0 4 d .
C21 C 0.8102(3) 0.2226(4) 0.8417(4) 0.0217(16) Uani 1.0 4 d .
C22 C 0.8002(3) 0.2183(4) 0.9281(4) 0.0208(16) Uani 1.0 4 d .
C23 C 0.8369(3) 0.2418(4) 1.0203(5) 0.0273(17) Uani 1.0 4 d .
C24 C 0.8123(3) 0.2271(4) 1.0897(5) 0.0270(17) Uani 1.0 4 d .
C25 C 0.7490(3) 0.1891(4) 1.0693(4) 0.0205(15) Uani 1.0 4 d .
C26 C 0.7107(3) 0.1657(4) 0.9792(4) 0.0205(15) Uani 1.0 4 d .
C27 C 0.7362(3) 0.1797(4) 0.9095(4) 0.0172(15) Uani 1.0 4 d .
C28 C 0.8692(3) -0.0114(4) 1.3403(5) 0.0259(17) Uani 1.0 4 d .
C29 C 0.8968(4) -0.0919(4) 1.3620(5) 0.0268(17) Uani 1.0 4 d .
C30 C 0.8423(3) -0.1494(4) 1.3428(4) 0.0220(16) Uani 1.0 4 d .
C31 C 0.7815(3) -0.1014(4) 1.3158(4) 0.0224(16) Uani 1.0 4 d .
C32 C 0.7970(3) -0.0172(4) 1.3150(5) 0.0227(16) Uani 1.0 4 d .
C33 C 0.9064(4) 0.0679(5) 1.3557(5) 0.036(2) Uani 1.0 4 d .
C34 C 0.9696(4) -0.1141(5) 1.3997(6) 0.044(3) Uani 1.0 4 d .
C35 C 0.8474(4) -0.2399(4) 1.3641(5) 0.0329(19) Uani 1.0 4 d .
C36 C 0.7134(4) -0.1386(5) 1.2914(5) 0.0319(19) Uani 1.0 4 d .
C37 C 0.7517(4) 0.0549(5) 1.3039(5) 0.034(2) Uani 1.0 4 d .
C38 C 0.8992(3) -0.1433(4) 1.1641(5) 0.0238(17) Uani 1.0 4 d .
C39 C 0.9249(4) -0.2229(5) 1.1849(5) 0.0314(19) Uani 1.0 4 d .
C40 C 0.9699(4) -0.2573(5) 1.1505(5) 0.039(2) Uani 1.0 4 d .
C41 C 0.9922(4) -0.2120(5) 1.0909(6) 0.041(3) Uani 1.0 4 d .
C42 C 0.9676(4) -0.1321(5) 1.0659(6) 0.034(2) Uani 1.0 4 d .
C43 C 0.9210(3) -0.0982(4) 1.1014(5) 0.0244(17) Uani 1.0 4 d .
C44 C 0.8971(3) -0.0110(4) 1.0807(5) 0.0246(17) Uani 1.0 4 d .
C45 C 0.9483(3) 0.0486(4) 1.1428(5) 0.0292(18) Uani 1.0 4 d .
C46 C 0.8782(4) 0.0131(5) 0.9770(5) 0.0317(19) Uani 1.0 4 d .
C47 C 0.7514(3) -0.2206(4) 1.0752(4) 0.0207(16) Uani 1.0 4 d .
C48 C 0.6873(3) -0.2394(4) 1.0148(4) 0.0211(16) Uani 1.0 4 d .
C49 C 0.6494(3) -0.1669(4) 1.0069(4) 0.0158(14) Uani 1.0 4 d .
C50 C 0.5825(3) -0.1440(4) 0.9565(4) 0.0207(15) Uani 1.0 4 d .
C51 C 0.5619(3) -0.0659(4) 0.9650(4) 0.0205(15) Uani 1.0 4 d .
C52 C 0.6067(3) -0.0066(4) 1.0231(4) 0.0183(15) Uani 1.0 4 d .
C53 C 0.6724(3) -0.0270(4) 1.0726(4) 0.0163(14) Uani 1.0 4 d .
C54 C 0.6941(3) -0.1074(4) 1.0643(4) 0.0153(14) Uani 1.0 4 d .
C55 C 0.8586(7) 0.0285(7) 0.6716(8) 0.088(5) Uani 1.0 4 d .
H1 H 0.6884 0.0047 0.8612 0.0154 Uiso 1.0 4 calc R
H2 H 0.6186 -0.0187 0.8457 0.0152 Uiso 1.0 4 calc R
H3 H 0.6275 0.2789 0.8932 0.0294 Uiso 1.0 4 calc R
H4 H 0.6188 0.3410 0.8114 0.0293 Uiso 1.0 4 calc R
H5 H 0.5630 0.3332 0.8551 0.0292 Uiso 1.0 4 calc R
H6 H 0.4789 0.1997 0.8758 0.0362 Uiso 1.0 4 calc R
H7 H 0.4779 0.1054 0.8549 0.0360 Uiso 1.0 4 calc R
H8 H 0.5440 0.1473 0.9198 0.0362 Uiso 1.0 4 calc R
H9 H 0.4658 0.0175 0.7246 0.0265 Uiso 1.0 4 calc R
H10 H 0.4080 0.0775 0.6698 0.0263 Uiso 1.0 4 calc R
H11 H 0.4480 0.0308 0.6171 0.0264 Uiso 1.0 4 calc R
H12 H 0.4895 0.0885 0.5201 0.0294 Uiso 1.0 4 calc R
H13 H 0.4610 0.1775 0.4944 0.0294 Uiso 1.0 4 calc R
H14 H 0.5353 0.1584 0.5056 0.0294 Uiso 1.0 4 calc R
H15 H 0.6411 0.3042 0.6683 0.0293 Uiso 1.0 4 calc R
H16 H 0.5882 0.2842 0.5696 0.0292 Uiso 1.0 4 calc R
H17 H 0.5732 0.3520 0.6321 0.0292 Uiso 1.0 4 calc R
H18 H 0.6502 0.1518 0.5637 0.0222 Uiso 1.0 4 calc R
H19 H 0.6936 0.0741 0.4721 0.0267 Uiso 1.0 4 calc R
H20 H 0.7161 -0.0651 0.5039 0.0312 Uiso 1.0 4 calc R
H21 H 0.6997 -0.1229 0.6322 0.0219 Uiso 1.0 4 calc R
H22 H 0.5486 -0.0657 0.6844 0.0281 Uiso 1.0 4 calc R
H23 H 0.5853 -0.1485 0.6819 0.0281 Uiso 1.0 4 calc R
H24 H 0.5722 -0.1227 0.7726 0.0281 Uiso 1.0 4 calc R
H25 H 0.6953 -0.1365 0.8665 0.0286 Uiso 1.0 4 calc R
H26 H 0.7097 -0.1617 0.7766 0.0286 Uiso 1.0 4 calc R
H27 H 0.7474 -0.0869 0.8369 0.0285 Uiso 1.0 4 calc R
H28 H 0.7482 0.1837 0.7126 0.0245 Uiso 1.0 4 calc R
H29 H 0.8472 0.2445 0.8314 0.0271 Uiso 1.0 4 calc R
H30 H 0.8781 0.2675 1.0337 0.0304 Uiso 1.0 4 calc R
H31 H 0.8371 0.2420 1.1508 0.0308 Uiso 1.0 4 calc R
H32 H 0.7329 0.1791 1.1174 0.0249 Uiso 1.0 4 calc R
H33 H 0.6691 0.1415 0.9661 0.0249 Uiso 1.0 4 calc R
H34 H 0.8050 -0.0099 1.0417 0.0233 Uiso 1.0 4 calc R
H35 H 0.8374 0.0538 1.1120 0.0231 Uiso 1.0 4 calc R
H36 H 0.9357 0.0678 1.3205 0.0430 Uiso 1.0 4 calc R
H37 H 0.8754 0.1128 1.3353 0.0429 Uiso 1.0 4 calc R
H38 H 0.9322 0.0743 1.4209 0.0430 Uiso 1.0 4 calc R
H39 H 0.9908 -0.0879 1.4591 0.0503 Uiso 1.0 4 calc R
H40 H 0.9739 -0.1726 1.4074 0.0502 Uiso 1.0 4 calc R
H41 H 0.9905 -0.0963 1.3569 0.0504 Uiso 1.0 4 calc R
H42 H 0.8911 -0.2600 1.3708 0.0375 Uiso 1.0 4 calc R
H43 H 0.8394 -0.2486 1.4212 0.0378 Uiso 1.0 4 calc R
H44 H 0.8144 -0.2688 1.3142 0.0377 Uiso 1.0 4 calc R
H45 H 0.6874 -0.1251 1.2278 0.0382 Uiso 1.0 4 calc R
H46 H 0.7172 -0.1972 1.2981 0.0381 Uiso 1.0 4 calc R
H47 H 0.6918 -0.1172 1.3319 0.0380 Uiso 1.0 4 calc R
H48 H 0.7335 0.0551 1.3529 0.0449 Uiso 1.0 4 calc R
H49 H 0.7763 0.1047 1.3065 0.0449 Uiso 1.0 4 calc R
H50 H 0.7160 0.0512 1.2445 0.0449 Uiso 1.0 4 calc R
H51 H 0.9104 -0.2545 1.2247 0.0374 Uiso 1.0 4 calc R
H52 H 0.9857 -0.3105 1.1664 0.0451 Uiso 1.0 4 calc R
H53 H 1.0234 -0.2340 1.0678 0.0513 Uiso 1.0 4 calc R
H54 H 0.9819 -0.1015 1.0253 0.0432 Uiso 1.0 4 calc R
H55 H 0.9895 0.0431 1.1315 0.0337 Uiso 1.0 4 calc R
H56 H 0.9319 0.1037 1.1289 0.0337 Uiso 1.0 4 calc R
H57 H 0.9560 0.0366 1.2071 0.0337 Uiso 1.0 4 calc R
H58 H 0.8432 -0.0223 0.9393 0.0386 Uiso 1.0 4 calc R
H59 H 0.8631 0.0690 0.9682 0.0386 Uiso 1.0 4 calc R
H60 H 0.9166 0.0072 0.9589 0.0385 Uiso 1.0 4 calc R
H61 H 0.7867 -0.2578 1.0924 0.0264 Uiso 1.0 4 calc R
H62 H 0.6721 -0.2894 0.9858 0.0249 Uiso 1.0 4 calc R
H63 H 0.5527 -0.1820 0.9185 0.0238 Uiso 1.0 4 calc R
H64 H 0.5179 -0.0508 0.9321 0.0241 Uiso 1.0 4 calc R
H65 H 0.5912 0.0460 1.0278 0.0237 Uiso 1.0 4 calc R
H66 H 0.7017 0.0117 1.1101 0.0202 Uiso 1.0 4 calc R
H67 H 0.8150 0.0547 0.6521 0.1049 Uiso 1.0 4 calc R
H68 H 0.8927 0.0694 0.7002 0.1047 Uiso 1.0 4 calc R

loop_
_atom_site_aniso_label
_atom_site_aniso_U_11
_atom_site_aniso_U_22
_atom_site_aniso_U_33
_atom_site_aniso_U_12
_atom_site_aniso_U_13
_atom_site_aniso_U_23
Ir1 0.01221(13) 0.01285(12) 0.00983(13) 0.00137(7) 0.00444(10) 0.00028(7)
Ir2 0.01338(13) 0.01836(13) 0.01856(14) -0.00200(8) 0.00518(10) 0.00124(9)
Cl1 0.0527(15) 0.095(2) 0.0670(16) -0.0017(14) 0.0195(13) 0.0071(15)
Cl2 0.0556(16) 0.153(3) 0.0667(17) -0.0288(18) 0.0309(14) -0.0158(19)
N1 0.016(3) 0.011(3) 0.010(3) 0.0039(18) 0.0029(19) 0.0029(18)
N2 0.011(3) 0.021(3) 0.012(3) -0.0004(19) 0.0046(19) 0.0000(19)
N3 0.016(3) 0.023(3) 0.019(3) -0.002(2) 0.006(2) 0.001(2)
N4 0.018(3) 0.015(3) 0.023(3) -0.0008(19) 0.008(3) -0.001(2)
C1 0.015(3) 0.014(3) 0.017(3) 0.007(3) 0.005(3) -0.002(3)
C2 0.011(3) 0.021(3) 0.012(3) 0.007(3) 0.008(3) 0.003(3)
C3 0.013(3) 0.020(3) 0.013(3) 0.002(3) 0.006(3) 0.001(3)
C4 0.009(3) 0.025(3) 0.014(3) 0.006(3) 0.006(3) 0.001(3)
C5 0.018(3) 0.012(3) 0.017(3) 0.004(3) 0.007(3) 0.004(3)
C6 0.024(4) 0.018(3) 0.031(4) 0.005(3) 0.007(3) -0.002(3)
C7 0.035(4) 0.033(4) 0.021(4) 0.003(3) 0.015(3) -0.004(3)
C8 0.015(3) 0.027(4) 0.024(4) -0.004(3) 0.006(3) -0.005(3)
C9 0.026(4) 0.030(4) 0.017(3) 0.002(3) 0.010(3) -0.004(3)
C10 0.023(4) 0.023(3) 0.026(4) -0.000(3) 0.010(3) 0.013(3)
C11 0.012(3) 0.020(3) 0.009(3) 0.001(3) 0.004(3) -0.002(3)
C12 0.019(3) 0.022(3) 0.015(3) 0.003(3) 0.005(3) 0.001(3)
C13 0.025(4) 0.030(4) 0.011(3) -0.002(3) 0.009(3) 0.001(3)
C14 0.022(3) 0.033(4) 0.023(4) 0.003(3) 0.014(3) -0.008(3)
C15 0.018(3) 0.018(3) 0.019(3) 0.002(3) 0.007(3) -0.004(3)
C16 0.013(3) 0.020(3) 0.014(3) 0.002(3) 0.003(3) -0.003(3)
C17 0.018(3) 0.009(3) 0.021(3) 0.005(3) 0.009(3) -0.000(3)
C18 0.032(4) 0.020(3) 0.018(3) -0.005(3) 0.011(3) -0.002(3)
C19 0.029(4) 0.018(3) 0.024(4) 0.009(3) 0.014(3) 0.006(3)
C20 0.024(3) 0.020(3) 0.018(3) -0.003(3) 0.009(3) 0.000(3)
C21 0.018(3) 0.026(4) 0.024(4) -0.005(3) 0.011(3) -0.002(3)
C22 0.020(3) 0.024(3) 0.018(3) -0.002(3) 0.005(3) -0.000(3)
C23 0.019(4) 0.036(4) 0.021(4) -0.007(3) 0.000(3) -0.003(3)
C24 0.027(4) 0.034(4) 0.016(3) -0.004(3) 0.003(3) -0.010(3)
C25 0.021(3) 0.029(4) 0.012(3) 0.002(3) 0.007(3) -0.001(3)
C26 0.022(3) 0.021(3) 0.019(3) 0.002(3) 0.008(3) 0.005(3)
C27 0.016(3) 0.020(3) 0.016(3) 0.003(3) 0.006(3) 0.002(3)
C28 0.026(4) 0.032(4) 0.018(4) -0.008(3) 0.006(3) -0.000(3)
C29 0.022(4) 0.034(4) 0.018(4) -0.009(3) -0.000(3) -0.001(3)
C30 0.021(3) 0.028(4) 0.014(3) -0.005(3) 0.003(3) 0.007(3)
C31 0.021(3) 0.033(4) 0.016(3) -0.005(3) 0.010(3) 0.005(3)
C32 0.025(4) 0.024(4) 0.020(4) -0.004(3) 0.009(3) -0.003(3)
C33 0.042(5) 0.036(4) 0.030(4) -0.014(4) 0.011(4) -0.011(4)
C34 0.030(4) 0.049(5) 0.045(5) -0.005(4) 0.004(4) 0.010(4)
C35 0.028(4) 0.033(4) 0.033(4) -0.001(3) 0.005(3) 0.014(3)
C36 0.026(4) 0.043(4) 0.026(4) 0.001(3) 0.008(3) 0.012(3)
C37 0.046(5) 0.035(4) 0.030(4) -0.000(4) 0.025(4) -0.006(3)
C38 0.020(4) 0.026(4) 0.026(4) -0.000(3) 0.009(3) 0.001(3)
C39 0.022(4) 0.033(4) 0.038(4) 0.002(3) 0.009(3) 0.003(3)
C40 0.027(4) 0.036(4) 0.050(5) 0.009(3) 0.009(4) -0.004(4)
C41 0.025(4) 0.047(5) 0.056(5) 0.000(4) 0.022(4) -0.014(4)
C42 0.026(4) 0.040(4) 0.042(5) -0.009(3) 0.019(4) -0.006(4)
C43 0.013(3) 0.028(4) 0.033(4) -0.000(3) 0.009(3) -0.004(3)
C44 0.019(3) 0.030(4) 0.026(4) -0.001(3) 0.010(3) -0.002(3)
C45 0.019(4) 0.035(4) 0.030(4) -0.010(3) 0.004(3) -0.001(3)
C46 0.038(4) 0.034(4) 0.024(4) -0.010(3) 0.013(3) 0.001(3)
C47 0.024(4) 0.018(3) 0.025(4) 0.001(3) 0.014(3) 0.001(3)
C48 0.027(4) 0.014(3) 0.021(3) -0.003(3) 0.008(3) -0.002(3)
C49 0.019(3) 0.018(3) 0.012(3) -0.005(3) 0.007(3) 0.004(3)
C50 0.018(3) 0.026(3) 0.016(3) -0.007(3) 0.003(3) 0.000(3)
C51 0.016(3) 0.024(3) 0.020(3) -0.003(3) 0.005(3) 0.001(3)
C52 0.017(3) 0.019(3) 0.023(3) -0.001(3) 0.013(3) 0.001(3)
C53 0.019(3) 0.017(3) 0.014(3) -0.001(3) 0.008(3) -0.004(3)
C54 0.016(3) 0.019(3) 0.011(3) 0.000(3) 0.005(3) 0.004(3)
C55 0.088(9) 0.083(8) 0.091(9) -0.026(7) 0.031(7) -0.033(7)

loop_
_atom_type_symbol
_atom_type_description
_atom_type_scat_dispersion_real
_atom_type_scat_dispersion_imag
_atom_type_scat_source
C C 0.0033 0.0016
;
International Tables for Crystallography
(1992, Vol. C, Tables 4.2.6.8 and 6.1.1.4)
;
H H 0.0000 0.0000
;
International Tables for Crystallography
(1992, Vol. C, Table 6.1.1.4)
;
Ir Ir -1.4442 7.9887
;
International Tables for Crystallography
(1992, Vol. C, Tables 4.2.6.8 and 6.1.1.4)
;
N N 0.0061 0.0033
;
International Tables for Crystallography
(1992, Vol. C, Tables 4.2.6.8 and 6.1.1.4)
;
Cl Cl 0.1484 0.1585
;
International Tables for Crystallography
(1992, Vol. C, Tables 4.2.6.8 and 6.1.1.4)
;

loop_
_geom_angle_atom_site_label_1
_geom_angle_atom_site_label_2
_geom_angle_atom_site_label_3
_geom_angle
_geom_angle_publ_flag
N1 Ir1 N2 83.07(17) yes
N1 Ir1 C1 133.8(2) yes
N1 Ir1 C2 106.9(2) yes
N1 Ir1 C3 107.3(2) yes
N1 Ir1 C4 137.25(19) yes
N1 Ir1 C5 170.1(3) yes
N1 Ir1 C11 78.1(2) yes
N2 Ir1 C1 94.70(19) yes
N2 Ir1 C2 120.13(19) yes
N2 Ir1 C3 157.0(2) yes
N2 Ir1 C4 139.1(2) yes
N2 Ir1 C5 102.27(19) yes
N2 Ir1 C11 87.0(2) yes
C1 Ir1 C2 36.7(2) yes
C1 Ir1 C3 63.2(2) yes
C1 Ir1 C4 63.9(2) yes
C1 Ir1 C5 38.3(3) yes
C1 Ir1 C11 148.1(3) yes
C2 Ir1 C3 37.8(2) yes
C2 Ir1 C4 63.1(3) yes
C2 Ir1 C5 63.2(3) yes
C2 Ir1 C11 152.66(18) yes
C3 Ir1 C4 38.1(3) yes
C3 Ir1 C5 64.7(2) yes
C3 Ir1 C11 114.9(2) yes
C4 Ir1 C5 39.3(2) yes
C4 Ir1 C11 94.6(2) yes
C5 Ir1 C11 110.3(3) yes
N3 Ir2 N4 82.52(19) yes
N3 Ir2 C28 104.1(3) yes
N3 Ir2 C29 131.0(3) yes
N3 Ir2 C30 168.7(2) yes
N3 Ir2 C31 139.4(3) yes
N3 Ir2 C32 108.8(3) yes
N3 Ir2 C38 77.6(3) yes
N4 Ir2 C28 151.1(3) yes
N4 Ir2 C29 146.4(3) yes
N4 Ir2 C30 108.0(2) yes
N4 Ir2 C31 93.3(3) yes
N4 Ir2 C32 112.8(3) yes
N4 Ir2 C38 87.8(3) yes
C28 Ir2 C29 38.2(3) yes
C28 Ir2 C30 64.7(3) yes
C28 Ir2 C31 63.2(3) yes
C28 Ir2 C32 38.2(3) yes
C28 Ir2 C38 121.1(3) yes
C29 Ir2 C30 38.8(3) yes
C29 Ir2 C31 63.5(3) yes
C29 Ir2 C32 63.5(3) yes
C29 Ir2 C38 96.7(3) yes
C30 Ir2 C31 38.5(3) yes
C30 Ir2 C32 63.7(3) yes
C30 Ir2 C38 106.3(3) yes
C31 Ir2 C32 36.7(3) yes
C31 Ir2 C38 142.8(3) yes
C32 Ir2 C38 158.8(2) yes
Ir1 N1 C17 114.0(4) yes
Ir1 N2 C20 126.4(4) yes
Ir1 N2 C27 127.1(5) yes
C20 N2 C27 105.7(5) yes
Ir2 N3 C44 114.7(4) yes
Ir2 N4 C47 128.8(4) yes
Ir2 N4 C54 124.3(4) yes
C47 N4 C54 105.8(5) yes
Ir1 C1 C2 73.3(4) yes
Ir1 C1 C5 67.1(3) yes
Ir1 C1 C6 126.8(4) yes
C2 C1 C5 108.4(5) yes
C2 C1 C6 127.5(6) yes
C5 C1 C6 124.1(6) yes
Ir1 C2 C1 70.1(4) yes
Ir1 C2 C3 67.7(4) yes
Ir1 C2 C7 132.0(4) yes
C1 C2 C3 107.8(6) yes
C1 C2 C7 127.4(5) yes
C3 C2 C7 124.6(6) yes
Ir1 C3 C2 74.5(3) yes
Ir1 C3 C4 70.0(3) yes
Ir1 C3 C8 131.1(4) yes
C2 C3 C4 108.2(5) yes
C2 C3 C8 124.9(6) yes
C4 C3 C8 125.6(5) yes
Ir1 C4 C3 71.9(3) yes
Ir1 C4 C5 69.4(3) yes
Ir1 C4 C9 127.5(5) yes
C3 C4 C5 107.7(5) yes
C3 C4 C9 124.7(5) yes
C5 C4 C9 127.4(6) yes
Ir1 C5 C1 74.6(3) yes
Ir1 C5 C4 71.2(3) yes
Ir1 C5 C10 125.6(5) yes
C1 C5 C4 107.6(6) yes
C1 C5 C10 125.1(5) yes
C4 C5 C10 126.8(6) yes
Ir1 C11 C12 124.6(5) yes
Ir1 C11 C16 116.9(5) yes
C12 C11 C16 118.5(6) yes
C11 C12 C13 120.9(6) yes
C12 C13 C14 120.1(7) yes
C13 C14 C15 119.1(7) yes
C14 C15 C16 121.1(6) yes
C11 C16 C15 120.2(6) yes
C11 C16 C17 117.8(6) yes
C15 C16 C17 121.9(5) yes
N1 C17 C16 106.1(5) yes
N1 C17 C18 108.2(6) yes
N1 C17 C19 108.4(5) yes
C16 C17 C18 110.3(5) yes
C16 C17 C19 112.4(6) yes
C18 C17 C19 111.1(5) yes
N2 C20 C21 112.0(6) yes
C20 C21 C22 106.7(6) yes
C21 C22 C23 135.3(6) yes
C21 C22 C27 106.6(5) yes
C23 C22 C27 118.1(7) yes
C22 C23 C24 120.1(6) yes
C23 C24 C25 120.5(6) yes
C24 C25 C26 121.3(7) yes
C25 C26 C27 118.0(6) yes
N2 C27 C22 108.9(6) yes
N2 C27 C26 129.2(5) yes
C22 C27 C26 121.9(5) yes
Ir2 C28 C29 71.0(4) yes
Ir2 C28 C32 73.9(4) yes
Ir2 C28 C33 128.7(6) yes
C29 C28 C32 108.4(6) yes
C29 C28 C33 127.2(6) yes
C32 C28 C33 123.7(6) yes
Ir2 C29 C28 70.8(4) yes
Ir2 C29 C30 69.8(4) yes
Ir2 C29 C34 125.8(6) yes
C28 C29 C30 108.1(6) yes
C28 C29 C34 126.8(7) yes
C30 C29 C34 125.1(6) yes
Ir2 C30 C29 71.4(4) yes
Ir2 C30 C31 72.9(4) yes
Ir2 C30 C35 129.4(5) yes
C29 C30 C31 106.7(6) yes
C29 C30 C35 126.9(6) yes
C31 C30 C35 125.4(6) yes
Ir2 C31 C30 68.5(4) yes
Ir2 C31 C32 73.2(5) yes
Ir2 C31 C36 123.7(5) yes
C30 C31 C32 109.7(6) yes
C30 C31 C36 123.3(6) yes
C32 C31 C36 127.0(6) yes
Ir2 C32 C28 67.8(4) yes
Ir2 C32 C31 70.1(4) yes
Ir2 C32 C37 133.2(5) yes
C28 C32 C31 106.9(6) yes
C28 C32 C37 124.3(6) yes
C31 C32 C37 128.3(6) yes
Ir2 C38 C39 126.7(6) yes
Ir2 C38 C43 117.2(5) yes
C39 C38 C43 116.1(7) yes
C38 C39 C40 124.2(8) yes
C39 C40 C41 119.3(7) yes
C40 C41 C42 119.3(8) yes
C41 C42 C43 120.4(8) yes
C38 C43 C42 120.6(6) yes
C38 C43 C44 117.7(7) yes
C42 C43 C44 121.5(7) yes
N3 C44 C43 105.3(6) yes
N3 C44 C45 107.8(6) yes
N3 C44 C46 108.4(5) yes
C43 C44 C45 110.9(5) yes
C43 C44 C46 113.7(6) yes
C45 C44 C46 110.4(6) yes
N4 C47 C48 112.2(5) yes
C47 C48 C49 105.9(5) yes
C48 C49 C50 134.8(5) yes
C48 C49 C54 106.1(5) yes
C50 C49 C54 119.1(5) yes
C49 C50 C51 119.4(5) yes
C50 C51 C52 121.4(5) yes
C51 C52 C53 120.5(6) yes
C52 C53 C54 118.5(5) yes
N4 C54 C49 110.0(5) yes
N4 C54 C53 128.8(5) yes
C49 C54 C53 121.1(5) yes
Cl1 C55 Cl2 103.1(6) yes
Ir1 N1 H1 124.363 no
Ir1 N1 H2 124.618 no
C17 N1 H1 93.582 no
C17 N1 H2 93.254 no
H1 N1 H2 99.081 no
Ir2 N3 H34 124.255 no
Ir2 N3 H35 124.196 no
C44 N3 H34 93.165 no
C44 N3 H35 93.240 no
H34 N3 H35 99.294 no
C1 C6 H3 109.319 no
C1 C6 H4 109.669 no
C1 C6 H5 109.523 no
H3 C6 H4 109.441 no
H3 C6 H5 109.433 no
H4 C6 H5 109.442 no
C2 C7 H6 109.875 no
C2 C7 H7 109.612 no
C2 C7 H8 109.023 no
H6 C7 H7 109.435 no
H6 C7 H8 109.442 no
H7 C7 H8 109.440 no
C3 C8 H9 108.633 no
C3 C8 H10 110.058 no
C3 C8 H11 109.793 no
H9 C8 H10 109.449 no
H9 C8 H11 109.444 no
H10 C8 H11 109.445 no
C4 C9 H12 109.799 no
C4 C9 H13 109.381 no
C4 C9 H14 109.321 no
H12 C9 H13 109.444 no
H12 C9 H14 109.444 no
H13 C9 H14 109.438 no
C5 C10 H15 109.427 no
C5 C10 H16 109.620 no
C5 C10 H17 109.443 no
H15 C10 H16 109.437 no
H15 C10 H17 109.449 no
H16 C10 H17 109.450 no
C11 C12 H18 119.628 no
C13 C12 H18 119.437 no
C12 C13 H19 119.836 no
C14 C13 H19 120.016 no
C13 C14 H20 120.329 no
C15 C14 H20 120.586 no
C14 C15 H21 119.555 no
C16 C15 H21 119.335 no
C17 C18 H22 109.295 no
C17 C18 H23 109.368 no
C17 C18 H24 109.835 no
H22 C18 H23 109.450 no
H22 C18 H24 109.446 no
H23 C18 H24 109.433 no
C17 C19 H25 109.402 no
C17 C19 H26 109.116 no
C17 C19 H27 109.982 no
H25 C19 H26 109.443 no
H25 C19 H27 109.440 no
H26 C19 H27 109.444 no
N2 C20 H28 123.550 no
C21 C20 H28 124.401 no
C20 C21 H29 126.670 no
C22 C21 H29 126.632 no
C22 C23 H30 119.501 no
C24 C23 H30 120.367 no
C23 C24 H31 119.834 no
C25 C24 H31 119.653 no
C24 C25 H32 119.580 no
C26 C25 H32 119.103 no
C25 C26 H33 120.962 no
C27 C26 H33 121.023 no
C28 C33 H36 109.118 no
C28 C33 H37 109.805 no
C28 C33 H38 109.578 no
H36 C33 H37 109.443 no
H36 C33 H38 109.441 no
H37 C33 H38 109.440 no
C29 C34 H39 109.638 no
C29 C34 H40 109.216 no
C29 C34 H41 109.638 no
H39 C34 H40 109.438 no
H39 C34 H41 109.448 no
H40 C34 H41 109.449 no
C30 C35 H42 110.528 no
C30 C35 H43 108.633 no
C30 C35 H44 109.329 no
H42 C35 H43 109.439 no
H42 C35 H44 109.439 no
H43 C35 H44 109.455 no
C31 C36 H45 108.908 no
C31 C36 H46 109.712 no
C31 C36 H47 109.882 no
H45 C36 H46 109.443 no
H45 C36 H47 109.442 no
H46 C36 H47 109.439 no
C32 C37 H48 110.015 no
C32 C37 H49 109.559 no
C32 C37 H50 108.924 no
H48 C37 H49 109.442 no
H48 C37 H50 109.445 no
H49 C37 H50 109.440 no
C38 C39 H51 117.749 no
C40 C39 H51 118.014 no
C39 C40 H52 121.315 no
C41 C40 H52 119.343 no
C40 C41 H53 120.489 no
C42 C41 H53 120.209 no
C41 C42 H54 119.779 no
C43 C42 H54 119.780 no
C44 C45 H55 109.440 no
C44 C45 H56 109.470 no
C44 C45 H57 109.591 no
H55 C45 H56 109.452 no
H55 C45 H57 109.444 no
H56 C45 H57 109.430 no
C44 C46 H58 109.257 no
C44 C46 H59 109.836 no
C44 C46 H60 109.405 no
H58 C46 H59 109.443 no
H58 C46 H60 109.439 no
H59 C46 H60 109.447 no
N4 C47 H61 123.963 no
C48 C47 H61 123.822 no
C47 C48 H62 127.291 no
C49 C48 H62 126.770 no
C49 C50 H63 120.282 no
C51 C50 H63 120.362 no
C50 C51 H64 119.435 no
C52 C51 H64 119.175 no
C51 C52 H65 119.484 no
C53 C52 H65 120.014 no
C52 C53 H66 120.581 no
C54 C53 H66 120.896 no
Cl1 C55 H67 114.926 no
Cl1 C55 H68 113.455 no
Cl2 C55 H67 108.713 no
Cl2 C55 H68 107.107 no
H67 C55 H68 108.996 no

loop_
_geom_bond_atom_site_label_1
_geom_bond_atom_site_label_2
_geom_bond_distance
_geom_bond_publ_flag
Ir1 N1 2.127(5) yes
Ir1 N2 2.089(4) yes
Ir1 C1 2.244(6) yes
Ir1 C2 2.285(7) yes
Ir1 C3 2.194(6) yes
Ir1 C4 2.169(5) yes
Ir1 C5 2.144(5) yes
Ir1 C11 2.060(7) yes
Ir2 N3 2.127(6) yes
Ir2 N4 2.079(5) yes
Ir2 C28 2.180(7) yes
Ir2 C29 2.183(6) yes
Ir2 C30 2.162(7) yes
Ir2 C31 2.221(8) yes
Ir2 C32 2.261(7) yes
Ir2 C38 2.047(8) yes
Cl1 C55 1.878(13) yes
Cl2 C55 1.775(14) yes
N1 C17 1.525(8) yes
N2 C20 1.394(9) yes
N2 C27 1.395(7) yes
N3 C44 1.519(10) yes
N4 C47 1.366(8) yes
N4 C54 1.379(7) yes
C1 C2 1.425(9) yes
C1 C5 1.442(9) yes
C1 C6 1.476(8) yes
C2 C3 1.452(8) yes
C2 C7 1.505(10) yes
C3 C4 1.425(9) yes
C3 C8 1.497(8) yes
C4 C5 1.451(8) yes
C4 C9 1.483(8) yes
C5 C10 1.512(10) yes
C11 C12 1.396(9) yes
C11 C16 1.402(8) yes
C12 C13 1.395(10) yes
C13 C14 1.396(9) yes
C14 C15 1.383(10) yes
C15 C16 1.393(9) yes
C16 C17 1.509(9) yes
C17 C18 1.511(9) yes
C17 C19 1.548(8) yes
C20 C21 1.377(8) yes
C21 C22 1.416(10) yes
C22 C23 1.404(8) yes
C22 C27 1.441(9) yes
C23 C24 1.364(11) yes
C24 C25 1.420(9) yes
C25 C26 1.384(8) yes
C26 C27 1.378(10) yes
C28 C29 1.427(9) yes
C28 C32 1.457(9) yes
C28 C33 1.491(10) yes
C29 C30 1.442(9) yes
C29 C34 1.501(10) yes
C30 C31 1.447(9) yes
C30 C35 1.505(9) yes
C31 C32 1.411(9) yes
C31 C36 1.498(10) yes
C32 C37 1.492(10) yes
C38 C39 1.400(10) yes
C38 C43 1.411(11) yes
C39 C40 1.370(12) yes
C40 C41 1.382(13) yes
C41 C42 1.406(11) yes
C42 C43 1.406(11) yes
C43 C44 1.504(9) yes
C44 C45 1.518(9) yes
C44 C46 1.543(9) yes
C47 C48 1.390(8) yes
C48 C49 1.413(8) yes
C49 C50 1.415(8) yes
C49 C54 1.423(8) yes
C50 C51 1.368(9) yes
C51 C52 1.426(8) yes
C52 C53 1.381(8) yes
C53 C54 1.409(9) yes
N1 H1 0.970 no
N1 H2 0.970 no
N3 H34 0.970 no
N3 H35 0.970 no
C6 H3 0.960 no
C6 H4 0.960 no
C6 H5 0.960 no
C7 H6 0.960 no
C7 H7 0.960 no
C7 H8 0.960 no
C8 H9 0.960 no
C8 H10 0.960 no
C8 H11 0.960 no
C9 H12 0.960 no
C9 H13 0.960 no
C9 H14 0.960 no
C10 H15 0.960 no
C10 H16 0.960 no
C10 H17 0.960 no
C12 H18 0.930 no
C13 H19 0.930 no
C14 H20 0.930 no
C15 H21 0.930 no
C18 H22 0.960 no
C18 H23 0.960 no
C18 H24 0.960 no
C19 H25 0.960 no
C19 H26 0.960 no
C19 H27 0.960 no
C20 H28 0.930 no
C21 H29 0.930 no
C23 H30 0.930 no
C24 H31 0.930 no
C25 H32 0.930 no
C26 H33 0.930 no
C33 H36 0.960 no
C33 H37 0.960 no
C33 H38 0.960 no
C34 H39 0.960 no
C34 H40 0.960 no
C34 H41 0.960 no
C35 H42 0.960 no
C35 H43 0.960 no
C35 H44 0.960 no
C36 H45 0.960 no
C36 H46 0.960 no
C36 H47 0.960 no
C37 H48 0.960 no
C37 H49 0.960 no
C37 H50 0.960 no
C39 H51 0.930 no
C40 H52 0.930 no
C41 H53 0.930 no
C42 H54 0.930 no
C45 H55 0.960 no
C45 H56 0.960 no
C45 H57 0.960 no
C46 H58 0.960 no
C46 H59 0.960 no
C46 H60 0.960 no
C47 H61 0.930 no
C48 H62 0.930 no
C50 H63 0.930 no
C51 H64 0.930 no
C52 H65 0.930 no
C53 H66 0.930 no
C55 H67 0.970 no
C55 H68 0.970 no

loop_
_geom_contact_atom_site_label_1
_geom_contact_atom_site_label_2
_geom_contact_distance
_geom_contact_publ_flag
_geom_contact_site_symmetry_2
Ir1 C26 3.583(6) no .
Ir2 C53 3.500(5) no .
N1 C26 3.457(7) no .
N1 C27 3.365(7) no .
N2 C6 3.437(9) no .
N2 C12 3.559(8) no .
N3 C53 3.347(8) no .
N3 C54 3.297(8) no .
N4 C36 3.278(10) no .
C4 C12 3.512(9) no .
C6 C7 3.240(10) no .
C6 C10 3.139(10) no .
C6 C26 3.461(8) no .
C6 C27 3.458(8) no .
C7 C8 3.164(9) no .
C8 C9 3.143(10) no .
C9 C10 3.258(9) no .
C9 C11 3.358(8) no .
C9 C12 3.333(9) no .
C11 C14 2.814(10) no .
C11 C18 3.344(9) no .
C11 C20 3.155(8) no .
C12 C15 2.769(8) no .
C12 C20 3.341(8) no .
C13 C16 2.781(9) no .
C15 C18 3.246(11) no .
C15 C19 3.009(9) no .
C20 C26 3.578(10) no .
C22 C25 2.790(10) no .
C23 C26 2.832(9) no .
C24 C27 2.769(8) no .
C33 C34 3.228(11) no .
C33 C37 3.126(11) no .
C34 C35 3.211(11) no .
C34 C38 3.414(10) no .
C34 C39 3.555(11) no .
C35 C36 3.150(10) no .
C36 C37 3.243(10) no .
C36 C54 3.389(10) no .
C37 C53 3.596(9) no .
C38 C41 2.836(12) no .
C38 C45 3.348(10) no .
C38 C47 3.223(9) no .
C39 C42 2.742(12) no .
C39 C47 3.490(9) no .
C40 C43 2.795(10) no .
C42 C45 3.247(10) no .
C42 C46 3.040(10) no .
C47 C53 3.571(9) no .
C49 C52 2.805(8) no .
C50 C53 2.840(8) no .
C51 C54 2.778(8) no .
Cl1 C15 3.600(6) no .
Cl2 C14 3.581(8) no .
Cl2 C28 3.509(8) no 1_554
N1 C51 3.575(9) no .
N1 C52 3.549(9) no .
C14 Cl2 3.581(8) no .
C14 C55 3.422(13) no .
C15 Cl1 3.600(6) no .
C15 C48 3.506(9) no 4_544
C28 Cl2 3.509(8) no 1_556
C48 C15 3.506(9) no 4_545
C51 N1 3.575(9) no .
C52 N1 3.549(9) no .
C55 C14 3.422(13) no .
Ir1 H3 3.3623 no .
Ir1 H8 3.5214 no .
Ir1 H9 3.4741 no .
Ir1 H12 3.4983 no .
Ir1 H14 3.4288 no .
Ir1 H15 3.2848 no .
Ir1 H18 3.1539 no .
Ir1 H22 3.3506 no .
Ir1 H28 3.2817 no .
Ir1 H33 3.2370 no .
Ir2 H36 3.3476 no .
Ir2 H41 3.2940 no .
Ir2 H44 3.4259 no .
Ir2 H45 3.2695 no .
Ir2 H50 3.5217 no .
Ir2 H51 3.1634 no .
Ir2 H57 3.3315 no .
Ir2 H61 3.3079 no .
Ir2 H66 3.1442 no .
N1 H9 3.5618 no .
N1 H22 2.6328 no .
N1 H23 3.2953 no .
N1 H24 2.6357 no .
N1 H25 2.6720 no .
N1 H26 3.3224 no .
N1 H27 2.6756 no .
N1 H33 3.0136 no .
N2 H1 2.7366 no .
N2 H3 3.0824 no .
N2 H4 3.4705 no .
N2 H15 3.1804 no .
N2 H18 3.5936 no .
N2 H29 3.1916 no .
N2 H33 2.7537 no .
N3 H36 3.4390 no .
N3 H55 3.2895 no .
N3 H56 2.6630 no .
N3 H57 2.5957 no .
N3 H58 2.6369 no .
N3 H59 2.6860 no .
N3 H60 3.3141 no .
N3 H66 2.8843 no .
N4 H34 2.7123 no .
N4 H45 2.7724 no .
N4 H46 3.4523 no .
N4 H62 3.1808 no .
N4 H66 2.7647 no .
C1 H6 2.8853 no .
C1 H7 3.3762 no .
C1 H8 2.8815 no .
C1 H15 2.8657 no .
C1 H16 3.3817 no .
C1 H17 2.8688 no .
C1 H33 3.4429 no .
C2 H3 2.8550 no .
C2 H4 3.3545 no .
C2 H5 2.8603 no .
C2 H9 2.8051 no .
C2 H10 2.9100 no .
C2 H11 3.3771 no .
C2 H33 3.4043 no .
C3 H6 3.1923 no .
C3 H7 2.6694 no .
C3 H8 3.2401 no .
C3 H12 2.6824 no .
C3 H13 3.0132 no .
C3 H14 3.2910 no .
C3 H22 3.3001 no .
C4 H9 3.2796 no .
C4 H10 3.0869 no .
C4 H11 2.6927 no .
C4 H15 3.2829 no .
C4 H16 2.7205 no .
C4 H17 3.1993 no .
C4 H18 3.2520 no .
C5 H3 3.1909 no .
C5 H4 2.6235 no .
C5 H5 3.1662 no .
C5 H12 3.3596 no .
C5 H13 3.0187 no .
C5 H14 2.7674 no .
C5 H18 3.2528 no .
C6 H6 3.2386 no .
C6 H8 3.2030 no .
C6 H15 3.0825 no .
C6 H17 3.1202 no .
C6 H33 3.3285 no .
C7 H3 3.2312 no .
C7 H5 3.1954 no .
C7 H9 3.0096 no .
C7 H10 3.2292 no .
C7 H33 3.3160 no .
C8 H7 2.7268 no .
C8 H12 2.8166 no .
C8 H13 3.4567 no .
C8 H22 2.8510 no .
C9 H10 3.5812 no .
C9 H11 2.7684 no .
C9 H16 2.8617 no .
C9 H18 3.0676 no .
C10 H4 2.6838 no .
C10 H13 3.5068 no .
C10 H14 2.9897 no .
C10 H18 3.0423 no .
C11 H1 3.1247 no .
C11 H2 3.4737 no .
C11 H12 3.3077 no .
C11 H14 3.0898 no .
C11 H19 3.2629 no .
C11 H21 3.2581 no .
C11 H22 3.1230 no .
C11 H28 2.8279 no .
C12 H12 3.4382 no .
C12 H14 2.6955 no .
C12 H16 3.4007 no .
C12 H20 3.2591 no .
C12 H28 2.6583 no .
C13 H21 3.2353 no .
C13 H28 3.5044 no .
C14 H18 3.2540 no .
C15 H19 3.2362 no .
C15 H22 3.5069 no .
C15 H23 3.0329 no .
C15 H26 2.7715 no .
C15 H27 3.1517 no .
C16 H1 2.7587 no .
C16 H2 3.1074 no .
C16 H18 3.2457 no .
C16 H20 3.2569 no .
C16 H22 2.6267 no .
C16 H23 2.6939 no .
C16 H24 3.3073 no .
C16 H25 3.3550 no .
C16 H26 2.7497 no .
C16 H27 2.7219 no .
C17 H21 2.6877 no .
C18 H1 3.0601 no .
C18 H2 2.2593 no .
C18 H9 3.1973 no .
C18 H11 3.5098 no .
C18 H21 3.2538 no .
C18 H25 2.6984 no .
C18 H26 2.7154 no .
C18 H27 3.3470 no .
C19 H1 2.1729 no .
C19 H2 2.6219 no .
C19 H21 2.7485 no .
C19 H22 3.3490 no .
C19 H23 2.7076 no .
C19 H24 2.7011 no .
C20 H15 3.0459 no .
C20 H18 3.2753 no .
C21 H30 2.8738 no .
C22 H28 3.1370 no .
C22 H31 3.2390 no .
C22 H33 3.3080 no .
C23 H29 2.9778 no .
C23 H32 3.2482 no .
C24 H33 3.2871 no .
C25 H3 3.3461 no .
C25 H30 3.2611 no .
C26 H1 3.1240 no .
C26 H3 2.5769 no .
C26 H8 3.3700 no .
C26 H31 3.2739 no .
C27 H1 3.0297 no .
C27 H3 2.7697 no .
C27 H4 3.5758 no .
C27 H28 3.1166 no .
C27 H29 3.1939 no .
C27 H30 3.2842 no .
C27 H32 3.2071 no .
C28 H35 3.4813 no .
C28 H39 2.8765 no .
C28 H40 3.3665 no .
C28 H41 2.8718 no .
C28 H48 3.1689 no .
C28 H49 2.6571 no .
C28 H50 3.2443 no .
C28 H57 3.3021 no .
C29 H36 2.8679 no .
C29 H37 3.3677 no .
C29 H38 2.8669 no .
C29 H42 2.7455 no .
C29 H43 3.1038 no .
C29 H44 3.3208 no .
C29 H51 3.4564 no .
C30 H39 3.2036 no .
C30 H40 2.6610 no .
C30 H41 3.2191 no .
C30 H45 3.1800 no .
C30 H46 2.6351 no .
C30 H47 3.2076 no .
C30 H51 3.1922 no .
C31 H42 3.3872 no .
C31 H43 2.9101 no .
C31 H44 2.8165 no .
C31 H48 2.8783 no .
C31 H49 3.3579 no .
C31 H50 2.8701 no .
C31 H66 3.5217 no .
C32 H36 3.2484 no .
C32 H37 2.6497 no .
C32 H38 3.1461 no .
C32 H45 2.8552 no .
C32 H46 3.3555 no .
C32 H47 2.8630 no .
C32 H66 3.1104 no .
C33 H35 3.4986 no .
C33 H39 3.1904 no .
C33 H41 3.2201 no .
C33 H49 2.6810 no .
C33 H57 2.8756 no .
C34 H36 3.1843 no .
C34 H38 3.2143 no .
C34 H42 2.8520 no .
C34 H51 3.4062 no .
C35 H40 2.7745 no .
C35 H46 2.6969 no .
C35 H51 2.9095 no .
C36 H43 3.2605 no .
C36 H44 2.9573 no .
C36 H48 3.2758 no .
C36 H50 3.1767 no .
C37 H37 2.6886 no .
C37 H45 3.2715 no .
C37 H47 3.1724 no .
C37 H66 2.8619 no .
C38 H34 3.1003 no .
C38 H35 3.4544 no .
C38 H40 3.5261 no .
C38 H41 3.0041 no .
C38 H52 3.2844 no .
C38 H54 3.2822 no .
C38 H57 3.1492 no .
C38 H61 2.9335 no .
C39 H40 3.2918 no .
C39 H41 3.2450 no .
C39 H42 3.2324 no .
C39 H53 3.2192 no .
C39 H61 2.8465 no .
C40 H54 3.2442 no .
C41 H51 3.2060 no .
C42 H52 3.2450 no .
C42 H55 3.0046 no .
C42 H57 3.5573 no .
C42 H58 3.2211 no .
C42 H60 2.7827 no .
C43 H34 2.7297 no .
C43 H35 3.0914 no .
C43 H51 3.2230 no .
C43 H53 3.2790 no .
C43 H55 2.6796 no .
C43 H56 3.3125 no .
C43 H57 2.6722 no .
C43 H58 2.7426 no .
C43 H59 3.3637 no .
C43 H60 2.7502 no .
C44 H54 2.6969 no .
C45 H34 3.0567 no .
C45 H35 2.2527 no .
C45 H36 2.8460 no .
C45 H54 3.2614 no .
C45 H58 3.3353 no .
C45 H59 2.6687 no .
C45 H60 2.7346 no .
C46 H34 2.1623 no .
C46 H35 2.5989 no .
C46 H54 2.7906 no .
C46 H55 2.7393 no .
C46 H56 2.6473 no .
C46 H57 3.3415 no .
C47 H44 3.5101 no .
C47 H45 3.4690 no .
C47 H51 3.4044 no .
C48 H63 2.8872 no .
C49 H45 3.2565 no .
C49 H61 3.1321 no .
C49 H64 3.2433 no .
C49 H66 3.3080 no .
C50 H62 2.9787 no .
C50 H65 3.2639 no .
C51 H66 3.2815 no .
C52 H45 3.5611 no .
C52 H50 3.4961 no .
C52 H63 3.2778 no .
C53 H34 3.0504 no .
C53 H45 2.7852 no .
C53 H50 2.7704 no .
C53 H64 3.2664 no .
C54 H34 2.9764 no .
C54 H45 2.5729 no .
C54 H61 3.0839 no .
C54 H62 3.1702 no .
C54 H63 3.2903 no .
C54 H65 3.2436 no .
H1 H22 3.4411 no .
H1 H24 3.1504 no .
H1 H25 2.3034 no .
H1 H26 3.1045 no .
H1 H27 2.0711 no .
H1 H33 2.8612 no .
H2 H8 3.5249 no .
H2 H9 3.1891 no .
H2 H22 2.5103 no .
H2 H23 3.1607 no .
H2 H24 2.0778 no .
H2 H25 2.4715 no .
H2 H26 3.4353 no .
H2 H27 3.0185 no .
H2 H33 3.1549 no .
H3 H6 3.3544 no .
H3 H8 2.9107 no .
H3 H15 3.5806 no .
H3 H33 2.5179 no .
H4 H15 2.4761 no .
H4 H17 2.5731 no .
H5 H6 2.9106 no .
H5 H8 3.2552 no .
H5 H17 3.5106 no .
H6 H10 3.5789 no .
H7 H9 2.3928 no .
H7 H10 2.7316 no .
H8 H9 3.5560 no .
H8 H33 2.5168 no .
H9 H12 3.5393 no .
H9 H22 2.4731 no .
H9 H24 3.1214 no .
H10 H12 3.3428 no .
H11 H12 2.1942 no .
H11 H13 3.1119 no .
H11 H22 2.5656 no .
H12 H18 3.4215 no .
H12 H22 3.4597 no .
H13 H16 3.0875 no .
H14 H16 2.3777 no .
H14 H18 2.3028 no .
H15 H18 2.9965 no .
H15 H28 2.9084 no .
H16 H18 2.5498 no .
H18 H19 2.3150 no .
H18 H28 2.5441 no .
H19 H20 2.3310 no .
H20 H21 2.3148 no .
H21 H23 2.8412 no .
H21 H26 2.2360 no .
H21 H27 2.9902 no .
H22 H25 3.5714 no .
H22 H26 3.5879 no .
H23 H25 2.9745 no .
H23 H26 2.5492 no .
H23 H27 3.5821 no .
H24 H25 2.5239 no .
H24 H26 2.9887 no .
H24 H27 3.5696 no .
H28 H29 2.4582 no .
H29 H30 2.9525 no .
H30 H31 2.2968 no .
H31 H32 2.3396 no .
H32 H33 2.3145 no .
H34 H56 3.1644 no .
H34 H57 3.4095 no .
H34 H58 2.0175 no .
H34 H59 2.3370 no .
H34 H60 3.0875 no .
H34 H66 2.7834 no .
H35 H36 3.1471 no .
H35 H37 3.3612 no .
H35 H55 3.1667 no .
H35 H56 2.1102 no .
H35 H57 2.4536 no .
H35 H58 2.9616 no .
H35 H59 2.4652 no .
H35 H60 3.4293 no .
H35 H66 2.9725 no .
H36 H39 3.2462 no .
H36 H41 2.8917 no .
H36 H49 3.3943 no .
H36 H55 3.4968 no .
H36 H56 2.9644 no .
H36 H57 1.9987 no .
H37 H48 3.2809 no .
H37 H49 2.0122 no .
H37 H50 3.3487 no .
H37 H57 3.2801 no .
H38 H39 2.8919 no .
H38 H41 3.3307 no .
H38 H49 3.2097 no .
H38 H57 3.5383 no .
H39 H42 3.4918 no .
H40 H42 2.1865 no .
H40 H43 3.2091 no .
H40 H44 3.5630 no .
H40 H51 2.9583 no .
H41 H42 3.4629 no .
H41 H51 3.3472 no .
H41 H57 3.0470 no .
H42 H51 2.4164 no .
H43 H46 2.7565 no .
H44 H45 3.4724 no .
H44 H46 2.3191 no .
H44 H51 2.8552 no .
H44 H61 3.2385 no .
H45 H48 3.4511 no .
H45 H50 2.9268 no .
H45 H66 2.9484 no .
H47 H48 2.9269 no .
H47 H50 3.1723 no .
H49 H66 3.2368 no .
H50 H65 3.4441 no .
H50 H66 2.0723 no .
H51 H52 2.2907 no .
H51 H61 2.7031 no .
H52 H53 2.3102 no .
H53 H54 2.3358 no .
H54 H55 2.8329 no .
H54 H58 3.0726 no .
H54 H60 2.2604 no .
H55 H59 2.9904 no .
H55 H60 2.6132 no .
H56 H58 3.5117 no .
H56 H59 2.4436 no .
H56 H60 2.9567 no .
H57 H59 3.5291 no .
H61 H62 2.4711 no .
H62 H63 2.9641 no .
H63 H64 2.2953 no .
H64 H65 2.3375 no .
H65 H66 2.3197 no .
Cl1 H21 3.4980 no .
Cl1 H27 3.3452 no .
Cl1 H42 3.3588 no 4_544
Cl1 H44 3.2319 no 4_544
Cl1 H51 3.1124 no 4_544
Cl1 H55 3.0109 no 3_757
Cl1 H58 3.2721 no .
Cl1 H60 3.2922 no .
Cl2 H20 3.2637 no .
Cl2 H38 3.2923 no 1_554
Cl2 H39 3.4936 no 3_757
Cl2 H41 3.2330 no 3_757
N4 H25 3.4329 no .
C1 H24 3.5387 no 2_656
C1 H63 3.3229 no 2_656
C3 H63 3.5726 no 2_656
C4 H63 2.8756 no 2_656
C5 H63 2.7353 no 2_656
C6 H14 3.3141 no 4_555
C6 H18 3.3065 no 4_555
C6 H19 3.0800 no 4_555
C6 H24 3.5968 no 2_656
C7 H16 3.1605 no 4_555
C7 H64 3.4767 no .
C7 H65 3.0774 no .
C8 H47 3.1806 no 3_657
C9 H5 3.3940 no 4_554
C9 H6 3.3514 no 4_554
C9 H22 3.3179 no 3_656
C9 H23 3.0879 no 3_656
C9 H63 3.2281 no 2_656
C10 H8 3.1649 no 4_554
C10 H32 3.0772 no 4_554
C10 H33 3.5854 no 4_554
C10 H50 3.5272 no 4_554
C10 H63 2.9733 no 2_656
C10 H64 3.3106 no 2_656
C10 H65 2.9655 no 4_554
C11 H67 3.5869 no .
C12 H3 3.3443 no 4_554
C12 H5 3.4951 no 4_554
C12 H67 3.1773 no .
C13 H3 3.3889 no 4_554
C13 H4 3.5132 no 4_554
C13 H5 3.5070 no 4_554
C13 H10 3.5731 no 3_656
C13 H11 3.1820 no 3_656
C13 H48 3.1052 no 1_554
C13 H67 2.7790 no .
C14 H10 3.3213 no 3_656
C14 H11 3.2370 no 3_656
C14 H47 3.4379 no 1_554
C14 H48 3.5240 no 1_554
C14 H62 3.0078 no 4_544
C14 H67 2.8340 no .
C15 H13 3.5460 no 3_656
C15 H62 3.0159 no 4_544
C15 H67 3.2391 no .
C16 H67 3.5924 no .
C18 H5 3.0973 no 2_646
C18 H6 3.5855 no 2_646
C18 H12 3.4588 no 3_656
C18 H13 3.3137 no 3_656
C18 H63 3.5576 no .
C19 H43 3.5169 no 4_544
C19 H44 2.9841 no 4_544
C19 H46 3.0628 no 4_544
C19 H58 3.2638 no .
C20 H31 3.2320 no 4_554
C20 H32 3.1480 no 4_554
C20 H49 3.4041 no 4_554
C20 H67 3.4304 no .
C21 H31 3.2228 no 4_554
C21 H37 3.0389 no 4_554
C21 H49 2.9060 no 4_554
C21 H53 3.3377 no 3_757
C21 H59 3.1197 no .
C22 H49 3.3697 no 4_554
C22 H59 2.7408 no .
C23 H35 3.3669 no .
C23 H56 3.0910 no .
C23 H59 3.0308 no .
C24 H28 3.0589 no 4_555
C24 H29 3.5356 no 4_555
C24 H35 2.8712 no .
C24 H56 3.1409 no .
C24 H59 3.5651 no .
C25 H15 3.1809 no 4_555
C25 H16 3.4698 no 4_555
C25 H18 3.3255 no 4_555
C25 H28 3.0210 no 4_555
C25 H34 3.5319 no .
C25 H35 2.8253 no .
C25 H66 3.1941 no .
C26 H16 3.4682 no 4_555
C26 H34 3.4345 no .
C26 H35 3.3002 no .
C26 H65 3.4998 no .
C26 H66 3.2582 no .
C27 H59 3.1151 no .
C33 H29 3.2756 no 4_555
C33 H39 2.9264 no 3_758
C33 H52 3.1493 no 2_757
C33 H53 3.5746 no 2_757
C34 H38 2.8786 no 3_758
C34 H53 3.4586 no 4_545
C35 H26 3.2021 no 4_545
C35 H27 3.4751 no 4_545
C36 H10 3.0306 no 3_657
C36 H20 3.4478 no 1_556
C36 H26 3.2581 no 4_545
C36 H62 3.5885 no 4_545
C37 H4 3.3481 no 4_555
C37 H15 3.4195 no 4_555
C37 H19 3.2461 no 1_556
C37 H32 3.4057 no .
C40 H36 3.4285 no 2_747
C41 H29 3.2580 no 3_757
C41 H40 3.2864 no 4_544
C41 H42 3.3284 no 4_544
C41 H43 3.4390 no 4_544
C42 H42 3.3504 no 4_544
C42 H43 3.4486 no 4_544
C42 H60 3.3312 no 3_757
C45 H52 3.5878 no 2_757
C45 H54 3.5094 no 3_757
C46 H27 3.2915 no .
C46 H54 3.3329 no 3_757
C47 H21 3.0281 no 4_545
C47 H25 3.2862 no .
C47 H43 3.5352 no 4_544
C48 H13 3.4081 no 2_646
C48 H20 3.2584 no 4_545
C48 H21 2.8272 no 4_545
C48 H25 2.8741 no .
C49 H2 3.3459 no .
C49 H13 3.4610 no 2_646
C49 H24 3.4512 no .
C49 H25 2.7065 no .
C50 H2 2.9273 no .
C50 H6 3.3964 no 3_657
C50 H13 3.2211 no 2_646
C50 H17 3.1208 no 2_646
C50 H24 2.7661 no .
C50 H25 3.1777 no .
C51 H2 2.6408 no .
C51 H6 3.5997 no 3_657
C51 H7 3.4209 no .
C51 H7 3.2260 no 3_657
C51 H8 3.5332 no .
C51 H8 3.5826 no 3_657
C51 H17 3.0507 no 2_646
C51 H24 3.1690 no .
C51 H64 3.3045 no 3_657
C51 H65 3.3336 no 3_657
C52 H1 3.5089 no .
C52 H2 2.8239 no .
C52 H7 3.5388 no .
C52 H7 3.4276 no 3_657
C52 H8 3.0130 no .
C52 H17 3.2371 no 4_555
C52 H33 3.0308 no .
C52 H64 3.1231 no 3_657
C53 H1 3.4123 no .
C53 H2 3.2520 no .
C53 H32 3.5748 no .
C53 H33 3.1790 no .
C54 H1 3.5706 no .
C54 H2 3.4736 no .
C54 H25 3.0749 no .
C55 H20 3.5575 no .
C55 H41 3.5851 no 3_757
H1 C52 3.5089 no .
H1 C53 3.4123 no .
H1 C54 3.5706 no .
H1 H34 3.0053 no .
H1 H58 3.1289 no .
H2 C49 3.3459 no .
H2 C50 2.9273 no .
H2 C51 2.6408 no .
H2 C52 2.8239 no .
H2 C53 3.2520 no .
H2 C54 3.4736 no .
H2 H63 3.3800 no .
H2 H64 2.9475 no .
H2 H65 3.2225 no .
H3 C12 3.3443 no 4_555
H3 C13 3.3889 no 4_555
H3 H14 3.2117 no 4_555
H3 H16 3.2667 no 4_555
H3 H18 2.7246 no 4_555
H3 H19 2.8245 no 4_555
H4 C13 3.5132 no 4_555
H4 C37 3.3481 no 4_554
H4 H9 3.3369 no 2_656
H4 H19 2.7805 no 4_555
H4 H48 2.8605 no 4_554
H4 H49 3.5112 no 4_554
H4 H50 3.1578 no 4_554
H5 C9 3.3940 no 4_555
H5 C12 3.4951 no 4_555
H5 C13 3.5070 no 4_555
H5 C18 3.0973 no 2_656
H5 H9 3.2147 no 2_656
H5 H11 3.2634 no 2_656
H5 H13 3.5558 no 4_555
H5 H14 2.5790 no 4_555
H5 H18 3.0840 no 4_555
H5 H19 3.1222 no 4_555
H5 H22 2.7845 no 2_656
H5 H23 3.0338 no 2_656
H5 H24 2.9498 no 2_656
H6 C9 3.3514 no 4_555
H6 C18 3.5855 no 2_656
H6 C50 3.3964 no 3_657
H6 C51 3.5997 no 3_657
H6 H13 2.8164 no 4_555
H6 H14 3.0068 no 4_555
H6 H16 3.0696 no 4_555
H6 H23 2.8134 no 2_656
H6 H24 3.5994 no 2_656
H6 H45 3.5560 no 3_657
H6 H63 3.4589 no 3_657
H7 C51 3.4209 no .
H7 C51 3.2260 no 3_657
H7 C52 3.5388 no .
H7 C52 3.4276 no 3_657
H7 H45 3.3220 no 3_657
H7 H64 2.8073 no .
H7 H64 3.3513 no 3_657
H7 H65 3.0455 no .
H8 C10 3.1649 no 4_555
H8 C51 3.5332 no .
H8 C51 3.5826 no 3_657
H8 C52 3.0130 no .
H8 H14 3.4558 no 4_555
H8 H16 2.4206 no 4_555
H8 H17 3.0845 no 4_555
H8 H64 3.2902 no .
H8 H64 3.3905 no 3_657
H8 H65 2.3006 no .
H9 H4 3.3369 no 2_646
H9 H5 3.2147 no 2_646
H9 H47 3.5647 no 3_657
H9 H64 3.1703 no .
H10 C13 3.5731 no 3_656
H10 C14 3.3213 no 3_656
H10 C36 3.0306 no 3_657
H10 H19 3.4908 no 3_656
H10 H20 3.0263 no 3_656
H10 H45 3.0802 no 3_657
H10 H46 3.4855 no 3_657
H10 H47 2.2234 no 3_657
H10 H62 3.2262 no 2_656
H11 C13 3.1820 no 3_656
H11 C14 3.2370 no 3_656
H11 H5 3.2634 no 2_646
H11 H12 3.4579 no 3_656
H11 H19 3.3215 no 3_656
H11 H20 3.3871 no 3_656
H12 C18 3.4588 no 3_656
H12 H11 3.4579 no 3_656
H12 H12 3.0121 no 3_656
H12 H22 2.9656 no 3_656
H12 H23 3.0933 no 3_656
H13 C15 3.5460 no 3_656
H13 C18 3.3137 no 3_656
H13 C48 3.4081 no 2_656
H13 C49 3.4610 no 2_656
H13 C50 3.2211 no 2_656
H13 H5 3.5558 no 4_554
H13 H6 2.8164 no 4_554
H13 H21 3.4125 no 3_656
H13 H22 3.2333 no 3_656
H13 H23 2.5681 no 3_656
H13 H62 3.0191 no 2_656
H13 H63 2.7153 no 2_656
H14 C6 3.3141 no 4_554
H14 H3 3.2117 no 4_554
H14 H5 2.5790 no 4_554
H14 H6 3.0068 no 4_554
H14 H8 3.4558 no 4_554
H14 H22 3.2032 no 3_656
H14 H23 3.1096 no 3_656
H15 C25 3.1809 no 4_554
H15 C37 3.4195 no 4_554
H15 H32 2.3724 no 4_554
H15 H33 3.4680 no 4_554
H15 H49 3.2724 no 4_554
H15 H50 2.8547 no 4_554
H15 H65 3.1755 no 4_554
H15 H66 3.5043 no 4_554
H16 C7 3.1605 no 4_554
H16 C25 3.4698 no 4_554
H16 C26 3.4682 no 4_554
H16 H3 3.2667 no 4_554
H16 H6 3.0696 no 4_554
H16 H8 2.4206 no 4_554
H16 H32 2.9794 no 4_554
H16 H33 2.9850 no 4_554
H16 H63 3.1330 no 2_656
H16 H64 3.5114 no 2_656
H16 H65 2.8434 no 4_554
H17 C50 3.1208 no 2_656
H17 C51 3.0507 no 2_656
H17 C52 3.2371 no 4_554
H17 H8 3.0845 no 4_554
H17 H32 3.5420 no 4_554
H17 H50 3.3257 no 4_554
H17 H63 2.5849 no 2_656
H17 H64 2.4303 no 2_656
H17 H65 2.4272 no 4_554
H18 C6 3.3065 no 4_554
H18 C25 3.3255 no 4_554
H18 H3 2.7246 no 4_554
H18 H5 3.0840 no 4_554
H18 H32 3.2179 no 4_554
H19 C6 3.0800 no 4_554
H19 C37 3.2461 no 1_554
H19 H3 2.8245 no 4_554
H19 H4 2.7805 no 4_554
H19 H5 3.1222 no 4_554
H19 H10 3.4908 no 3_656
H19 H11 3.3215 no 3_656
H19 H48 2.2921 no 1_554
H19 H67 3.0609 no .
H20 Cl2 3.2637 no .
H20 C36 3.4478 no 1_554
H20 C48 3.2584 no 4_544
H20 C55 3.5575 no .
H20 H10 3.0263 no 3_656
H20 H11 3.3871 no 3_656
H20 H47 2.6371 no 1_554
H20 H48 3.1490 no 1_554
H20 H61 3.3136 no 4_544
H20 H62 2.5279 no 4_544
H20 H67 3.1664 no .
H21 Cl1 3.4980 no .
H21 C47 3.0281 no 4_544
H21 C48 2.8272 no 4_544
H21 H13 3.4125 no 3_656
H21 H44 3.4716 no 4_544
H21 H61 2.9024 no 4_544
H21 H62 2.5441 no 4_544
H22 C9 3.3179 no 3_656
H22 H5 2.7845 no 2_646
H22 H12 2.9656 no 3_656
H22 H13 3.2333 no 3_656
H22 H14 3.2032 no 3_656
H23 C9 3.0879 no 3_656
H23 H5 3.0338 no 2_646
H23 H6 2.8134 no 2_646
H23 H12 3.0933 no 3_656
H23 H13 2.5681 no 3_656
H23 H14 3.1096 no 3_656
H24 C1 3.5387 no 2_646
H24 C6 3.5968 no 2_646
H24 C49 3.4512 no .
H24 C50 2.7661 no .
H24 C51 3.1690 no .
H24 H5 2.9498 no 2_646
H24 H6 3.5994 no 2_646
H24 H63 2.5998 no .
H24 H64 3.2694 no .
H25 N4 3.4329 no .
H25 C47 3.2862 no .
H25 C48 2.8741 no .
H25 C49 2.7065 no .
H25 C50 3.1777 no .
H25 C54 3.0749 no .
H25 H34 3.5335 no .
H25 H43 3.4466 no 4_544
H25 H44 3.3107 no 4_544
H25 H46 2.9986 no 4_544
H25 H58 3.4944 no .
H25 H62 3.2279 no .
H25 H63 3.4964 no .
H26 C35 3.2021 no 4_544
H26 C36 3.2581 no 4_544
H26 H43 3.2225 no 4_544
H26 H44 2.3917 no 4_544
H26 H45 3.5471 no 4_544
H26 H46 2.3181 no 4_544
H27 Cl1 3.3452 no .
H27 C35 3.4751 no 4_544
H27 C46 3.2915 no .
H27 H34 3.1898 no .
H27 H43 3.3030 no 4_544
H27 H44 2.8374 no 4_544
H27 H46 3.5844 no 4_544
H27 H58 2.3424 no .
H28 C24 3.0589 no 4_554
H28 C25 3.0210 no 4_554
H28 H31 2.6927 no 4_554
H28 H32 2.6232 no 4_554
H28 H67 2.8725 no .
H29 C24 3.5356 no 4_554
H29 C33 3.2756 no 4_554
H29 C41 3.2580 no 3_757
H29 H31 2.7037 no 4_554
H29 H32 3.5462 no 4_554
H29 H37 2.3961 no 4_554
H29 H38 3.4820 no 4_554
H29 H49 2.8393 no 4_554
H29 H53 2.6566 no 3_757
H29 H59 3.4872 no .
H30 H37 3.5927 no 4_554
H30 H38 3.5190 no 4_554
H30 H40 3.1249 no 2_757
H30 H41 3.5056 no 2_757
H30 H53 3.0795 no 3_757
H30 H56 3.0603 no .
H30 H59 3.3642 no .
H31 C20 3.2320 no 4_555
H31 C21 3.2228 no 4_555
H31 H28 2.6927 no 4_555
H31 H29 2.7037 no 4_555
H31 H35 3.1228 no .
H31 H37 3.3815 no .
H31 H56 3.1284 no .
H31 H67 3.3434 no 4_555
H31 H68 3.2828 no 4_555
H32 C10 3.0772 no 4_555
H32 C20 3.1480 no 4_555
H32 C37 3.4057 no .
H32 C53 3.5748 no .
H32 H15 2.3724 no 4_555
H32 H16 2.9794 no 4_555
H32 H17 3.5420 no 4_555
H32 H18 3.2179 no 4_555
H32 H28 2.6232 no 4_555
H32 H29 3.5462 no 4_555
H32 H35 3.0495 no .
H32 H49 2.9686 no .
H32 H50 2.9598 no .
H32 H65 3.5813 no .
H32 H66 2.7993 no .
H33 C10 3.5854 no 4_555
H33 C52 3.0308 no .
H33 C53 3.1790 no .
H33 H15 3.4680 no 4_555
H33 H16 2.9850 no 4_555
H33 H65 2.6836 no .
H33 H66 2.9531 no .
H34 C25 3.5319 no .
H34 C26 3.4345 no .
H34 H1 3.0053 no .
H34 H25 3.5335 no .
H34 H27 3.1898 no .
H35 C23 3.3669 no .
H35 C24 2.8712 no .
H35 C25 2.8253 no .
H35 C26 3.3002 no .
H35 H31 3.1228 no .
H35 H32 3.0495 no .
H36 C40 3.4285 no 2_757
H36 H39 3.1941 no 3_758
H36 H52 2.5613 no 2_757
H37 C21 3.0389 no 4_555
H37 H29 2.3961 no 4_555
H37 H30 3.5927 no 4_555
H37 H31 3.3815 no .
H37 H39 3.4460 no 3_758
H37 H52 3.2327 no 2_757
H37 H53 3.2916 no 2_757
H38 Cl2 3.2923 no 1_556
H38 C34 2.8786 no 3_758
H38 H29 3.4820 no 4_555
H38 H30 3.5190 no 4_555
H38 H39 1.9979 no 3_758
H38 H40 3.1246 no 3_758
H38 H41 3.2322 no 3_758
H38 H52 3.1704 no 2_757
H38 H53 3.2491 no 2_757
H39 Cl2 3.4936 no 3_757
H39 C33 2.9264 no 3_758
H39 H36 3.1941 no 3_758
H39 H37 3.4460 no 3_758
H39 H38 1.9979 no 3_758
H39 H39 3.0922 no 3_758
H39 H53 3.2928 no 4_545
H40 C41 3.2864 no 4_545
H40 H30 3.1249 no 2_747
H40 H38 3.1246 no 3_758
H40 H53 2.7610 no 4_545
H41 Cl2 3.2330 no 3_757
H41 C55 3.5851 no 3_757
H41 H30 3.5056 no 2_747
H41 H38 3.2322 no 3_758
H41 H68 2.9599 no 3_757
H42 Cl1 3.3588 no 4_545
H42 C41 3.3284 no 4_545
H42 C42 3.3504 no 4_545
H42 H53 3.3270 no 4_545
H42 H54 3.3467 no 4_545
H43 C19 3.5169 no 4_545
H43 C41 3.4390 no 4_545
H43 C42 3.4486 no 4_545
H43 C47 3.5352 no 4_545
H43 H25 3.4466 no 4_545
H43 H26 3.2225 no 4_545
H43 H27 3.3030 no 4_545
H43 H61 3.2006 no 4_545
H44 Cl1 3.2319 no 4_545
H44 C19 2.9841 no 4_545
H44 H21 3.4716 no 4_545
H44 H25 3.3107 no 4_545
H44 H26 2.3917 no 4_545
H44 H27 2.8374 no 4_545
H45 H6 3.5560 no 3_657
H45 H7 3.3220 no 3_657
H45 H10 3.0802 no 3_657
H45 H26 3.5471 no 4_545
H46 C19 3.0628 no 4_545
H46 H10 3.4855 no 3_657
H46 H25 2.9986 no 4_545
H46 H26 2.3181 no 4_545
H46 H27 3.5844 no 4_545
H46 H62 3.3469 no 4_545
H47 C8 3.1806 no 3_657
H47 C14 3.4379 no 1_556
H47 H9 3.5647 no 3_657
H47 H10 2.2234 no 3_657
H47 H20 2.6371 no 1_556
H47 H62 2.9569 no 4_545
H48 C13 3.1052 no 1_556
H48 C14 3.5240 no 1_556
H48 H4 2.8605 no 4_555
H48 H19 2.2921 no 1_556
H48 H20 3.1490 no 1_556
H49 C20 3.4041 no 4_555
H49 C21 2.9060 no 4_555
H49 C22 3.3697 no 4_555
H49 H4 3.5112 no 4_555
H49 H15 3.2724 no 4_555
H49 H29 2.8393 no 4_555
H49 H32 2.9686 no .
H50 C10 3.5272 no 4_555
H50 H4 3.1578 no 4_555
H50 H15 2.8547 no 4_555
H50 H17 3.3257 no 4_555
H50 H32 2.9598 no .
H51 Cl1 3.1124 no 4_545
H52 C33 3.1493 no 2_747
H52 C45 3.5878 no 2_747
H52 H36 2.5613 no 2_747
H52 H37 3.2327 no 2_747
H52 H38 3.1704 no 2_747
H52 H56 3.3112 no 2_747
H52 H57 3.1293 no 2_747
H53 C21 3.3377 no 3_757
H53 C33 3.5746 no 2_747
H53 C34 3.4586 no 4_544
H53 H29 2.6566 no 3_757
H53 H30 3.0795 no 3_757
H53 H37 3.2916 no 2_747
H53 H38 3.2491 no 2_747
H53 H39 3.2928 no 4_544
H53 H40 2.7610 no 4_544
H53 H42 3.3270 no 4_544
H54 C45 3.5094 no 3_757
H54 C46 3.3329 no 3_757
H54 H42 3.3467 no 4_544
H54 H54 3.5421 no 3_757
H54 H55 2.8426 no 3_757
H54 H56 3.4728 no 3_757
H54 H59 3.3239 no 3_757
H54 H60 2.6003 no 3_757
H55 Cl1 3.0109 no 3_757
H55 H54 2.8426 no 3_757
H55 H60 2.9329 no 3_757
H55 H68 3.4267 no 3_757
H56 C23 3.0910 no .
H56 C24 3.1409 no .
H56 H30 3.0603 no .
H56 H31 3.1284 no .
H56 H52 3.3112 no 2_757
H56 H54 3.4728 no 3_757
H57 H52 3.1293 no 2_757
H57 H68 3.4953 no 3_757
H58 Cl1 3.2721 no .
H58 C19 3.2638 no .
H58 H1 3.1289 no .
H58 H25 3.4944 no .
H58 H27 2.3424 no .
H59 C21 3.1197 no .
H59 C22 2.7408 no .
H59 C23 3.0308 no .
H59 C24 3.5651 no .
H59 C27 3.1151 no .
H59 H29 3.4872 no .
H59 H30 3.3642 no .
H59 H54 3.3239 no 3_757
H60 Cl1 3.2922 no .
H60 C42 3.3312 no 3_757
H60 H54 2.6003 no 3_757
H60 H55 2.9329 no 3_757
H60 H60 3.3460 no 3_757
H61 H20 3.3136 no 4_545
H61 H21 2.9024 no 4_545
H61 H43 3.2006 no 4_544
H62 C14 3.0078 no 4_545
H62 C15 3.0159 no 4_545
H62 C36 3.5885 no 4_544
H62 H10 3.2262 no 2_646
H62 H13 3.0191 no 2_646
H62 H20 2.5279 no 4_545
H62 H21 2.5441 no 4_545
H62 H25 3.2279 no .
H62 H46 3.3469 no 4_544
H62 H47 2.9569 no 4_544
H63 C1 3.3229 no 2_646
H63 C3 3.5726 no 2_646
H63 C4 2.8756 no 2_646
H63 C5 2.7353 no 2_646
H63 C9 3.2281 no 2_646
H63 C10 2.9733 no 2_646
H63 C18 3.5576 no .
H63 H2 3.3800 no .
H63 H6 3.4589 no 3_657
H63 H13 2.7153 no 2_646
H63 H16 3.1330 no 2_646
H63 H17 2.5849 no 2_646
H63 H24 2.5998 no .
H63 H25 3.4964 no .
H64 C7 3.4767 no .
H64 C10 3.3106 no 2_646
H64 C51 3.3045 no 3_657
H64 C52 3.1231 no 3_657
H64 H2 2.9475 no .
H64 H7 2.8073 no .
H64 H7 3.3513 no 3_657
H64 H8 3.2902 no .
H64 H8 3.3905 no 3_657
H64 H9 3.1703 no .
H64 H16 3.5114 no 2_646
H64 H17 2.4303 no 2_646
H64 H24 3.2694 no .
H64 H64 2.9643 no 3_657
H64 H65 2.6186 no 3_657
H65 C7 3.0774 no .
H65 C10 2.9655 no 4_555
H65 C26 3.4998 no .
H65 C51 3.3336 no 3_657
H65 H2 3.2225 no .
H65 H7 3.0455 no .
H65 H8 2.3006 no .
H65 H15 3.1755 no 4_555
H65 H16 2.8434 no 4_555
H65 H17 2.4272 no 4_555
H65 H32 3.5813 no .
H65 H33 2.6836 no .
H65 H64 2.6186 no 3_657
H66 C25 3.1941 no .
H66 C26 3.2582 no .
H66 H15 3.5043 no 4_555
H66 H32 2.7993 no .
H66 H33 2.9531 no .
H67 C11 3.5869 no .
H67 C12 3.1773 no .
H67 C13 2.7790 no .
H67 C14 2.8340 no .
H67 C15 3.2391 no .
H67 C16 3.5924 no .
H67 C20 3.4304 no .
H67 H19 3.0609 no .
H67 H20 3.1664 no .
H67 H28 2.8725 no .
H67 H31 3.3434 no 4_554
H68 H31 3.2828 no 4_554
H68 H41 2.9599 no 3_757
H68 H55 3.4267 no 3_757
H68 H57 3.4953 no 3_757

loop_
_geom_torsion_atom_site_label_1
_geom_torsion_atom_site_label_2
_geom_torsion_atom_site_label_3
_geom_torsion_atom_site_label_4
_geom_torsion
_geom_torsion_publ_flag
N1 Ir1 N2 C20 120.7(4) no
N1 Ir1 N2 C27 -71.1(4) no
N2 Ir1 N1 C17 -111.1(3) no
N1 Ir1 C1 C2 -52.3(3) no
N1 Ir1 C1 C5 -171.22(17) no
N1 Ir1 C1 C6 72.5(6) no
C1 Ir1 N1 C17 159.0(3) no
N1 Ir1 C2 C1 143.35(18) no
N1 Ir1 C2 C3 -96.7(2) no
N1 Ir1 C2 C7 20.5(5) no
C2 Ir1 N1 C17 129.4(3) no
N1 Ir1 C3 C2 95.4(3) no
N1 Ir1 C3 C4 -148.0(2) no
N1 Ir1 C3 C8 -27.7(5) no
C3 Ir1 N1 C17 89.8(4) no
N1 Ir1 C4 C3 48.1(4) no
N1 Ir1 C4 C5 165.8(3) no
N1 Ir1 C4 C9 -72.2(6) no
C4 Ir1 N1 C17 61.0(5) no
N1 Ir1 C11 C12 -167.3(4) no
N1 Ir1 C11 C16 11.2(3) no
C11 Ir1 N1 C17 -22.8(3) no
N2 Ir1 C1 C2 -137.2(3) no
N2 Ir1 C1 C5 103.9(3) no
N2 Ir1 C1 C6 -12.4(5) no
C1 Ir1 N2 C20 -105.7(4) no
C1 Ir1 N2 C27 62.4(4) no
N2 Ir1 C2 C1 51.6(3) no
N2 Ir1 C2 C3 171.58(18) no
N2 Ir1 C2 C7 -71.3(5) no
C2 Ir1 N2 C20 -133.7(4) no
C2 Ir1 N2 C27 34.4(5) no
N2 Ir1 C3 C2 -18.9(7) no
N2 Ir1 C3 C4 97.6(6) no
N2 Ir1 C3 C8 -142.1(5) no
C3 Ir1 N2 C20 -120.4(6) no
C3 Ir1 N2 C27 47.7(7) no
N2 Ir1 C4 C3 -143.8(3) no
N2 Ir1 C4 C5 -26.1(5) no
N2 Ir1 C4 C9 95.9(5) no
C4 Ir1 N2 C20 -51.2(6) no
C4 Ir1 N2 C27 117.0(4) no
N2 Ir1 C5 C1 -81.9(3) no
N2 Ir1 C5 C4 162.9(3) no
N2 Ir1 C5 C10 40.5(4) no
C5 Ir1 N2 C20 -67.7(4) no
C5 Ir1 N2 C27 100.4(4) no
N2 Ir1 C11 C12 -83.7(4) no
N2 Ir1 C11 C16 94.8(3) no
C11 Ir1 N2 C20 42.4(4) no
C11 Ir1 N2 C27 -149.5(4) no
C1 Ir1 C2 C1 0.0(3) no
C1 Ir1 C2 C3 120.0(4) no
C1 Ir1 C2 C7 -122.9(5) no
C2 Ir1 C1 C2 0.0(2) no
C2 Ir1 C1 C5 -119.0(4) no
C2 Ir1 C1 C6 124.7(6) no
C1 Ir1 C3 C2 -35.4(3) no
C1 Ir1 C3 C4 81.1(3) no
C1 Ir1 C3 C8 -158.6(6) no
C3 Ir1 C1 C2 36.5(2) no
C3 Ir1 C1 C5 -82.5(3) no
C3 Ir1 C1 C6 161.2(6) no
C1 Ir1 C4 C3 -79.1(3) no
C1 Ir1 C4 C5 38.6(3) no
C1 Ir1 C4 C9 160.6(6) no
C4 Ir1 C1 C2 79.3(3) no
C4 Ir1 C1 C5 -39.7(3) no
C4 Ir1 C1 C6 -156.0(6) no
C1 Ir1 C5 C1 0.0(3) no
C1 Ir1 C5 C4 -115.2(5) no
C1 Ir1 C5 C10 122.5(5) no
C5 Ir1 C1 C2 119.0(4) no
C5 Ir1 C1 C5 -0.0(3) no
C5 Ir1 C1 C6 -116.3(6) no
C1 Ir1 C11 C12 10.3(6) no
C1 Ir1 C11 C16 -171.2(3) no
C11 Ir1 C1 C2 131.1(4) no
C11 Ir1 C1 C5 12.1(5) no
C11 Ir1 C1 C6 -104.2(5) no
C2 Ir1 C3 C2 0.0(3) no
C2 Ir1 C3 C4 116.5(4) no
C2 Ir1 C3 C8 -123.1(7) no
C3 Ir1 C2 C1 -120.0(4) no
C3 Ir1 C2 C3 0.0(3) no
C3 Ir1 C2 C7 117.1(6) no
C2 Ir1 C4 C3 -37.9(3) no
C2 Ir1 C4 C5 79.8(3) no
C2 Ir1 C4 C9 -158.3(5) no
C4 Ir1 C2 C1 -81.7(3) no
C4 Ir1 C2 C3 38.3(2) no
C4 Ir1 C2 C7 155.4(5) no
C2 Ir1 C5 C1 35.8(2) no
C2 Ir1 C5 C4 -79.4(3) no
C2 Ir1 C5 C10 158.3(5) no
C5 Ir1 C2 C1 -37.39(19) no
C5 Ir1 C2 C3 82.6(3) no
C5 Ir1 C2 C7 -160.3(5) no
C2 Ir1 C11 C12 88.9(6) no
C2 Ir1 C11 C16 -92.6(5) no
C11 Ir1 C2 C1 -119.8(4) no
C11 Ir1 C2 C3 0.2(6) no
C11 Ir1 C2 C7 117.3(5) no
C3 Ir1 C4 C3 0.0(3) no
C3 Ir1 C4 C5 117.7(5) no
C3 Ir1 C4 C9 -120.3(6) no
C4 Ir1 C3 C2 -116.5(4) no
C4 Ir1 C3 C4 0.0(3) no
C4 Ir1 C3 C8 120.3(7) no
C3 Ir1 C5 C1 78.0(3) no
C3 Ir1 C5 C4 -37.2(3) no
C3 Ir1 C5 C10 -159.5(5) no
C5 Ir1 C3 C2 -78.2(3) no
C5 Ir1 C3 C4 38.3(3) no
C5 Ir1 C3 C8 158.7(6) no
C3 Ir1 C11 C12 89.0(4) no
C3 Ir1 C11 C16 -92.5(4) no
C11 Ir1 C3 C2 -179.9(2) no
C11 Ir1 C3 C4 -63.4(3) no
C11 Ir1 C3 C8 56.9(6) no
C4 Ir1 C5 C1 115.2(5) no
C4 Ir1 C5 C4 0.0(3) no
C4 Ir1 C5 C10 -122.4(6) no
C5 Ir1 C4 C3 -117.7(5) no
C5 Ir1 C4 C5 0.0(3) no
C5 Ir1 C4 C9 122.0(7) no
C4 Ir1 C11 C12 55.3(4) no
C4 Ir1 C11 C16 -126.1(4) no
C11 Ir1 C4 C3 125.6(3) no
C11 Ir1 C4 C5 -116.7(3) no
C11 Ir1 C4 C9 5.2(5) no
C5 Ir1 C11 C12 18.2(4) no
C5 Ir1 C11 C16 -163.2(3) no
C11 Ir1 C5 C1 -173.2(2) no
C11 Ir1 C5 C4 71.6(3) no
C11 Ir1 C5 C10 -50.8(4) no
N3 Ir2 N4 C47 122.7(5) no
N3 Ir2 N4 C54 -71.5(4) no
N4 Ir2 N3 C44 -112.5(3) no
N3 Ir2 C28 C29 -140.9(3) no
N3 Ir2 C28 C32 102.7(3) no
N3 Ir2 C28 C33 -17.9(5) no
C28 Ir2 N3 C44 96.2(3) no
N3 Ir2 C29 C28 54.3(5) no
N3 Ir2 C29 C30 172.8(2) no
N3 Ir2 C29 C34 -67.7(6) no
C29 Ir2 N3 C44 65.0(5) no
N3 Ir2 C31 C30 -162.46(19) no
N3 Ir2 C31 C32 -42.7(4) no
N3 Ir2 C31 C36 80.9(6) no
C31 Ir2 N3 C44 161.2(3) no
N3 Ir2 C32 C28 -89.0(3) no
N3 Ir2 C32 C31 152.22(19) no
N3 Ir2 C32 C37 27.9(6) no
C32 Ir2 N3 C44 135.9(3) no
N3 Ir2 C38 C39 -168.8(5) no
N3 Ir2 C38 C43 10.9(4) no
C38 Ir2 N3 C44 -23.1(3) no
N4 Ir2 C28 C29 119.0(4) no
N4 Ir2 C28 C32 2.5(6) no
N4 Ir2 C28 C33 -118.1(6) no
C28 Ir2 N4 C47 -131.6(5) no
C28 Ir2 N4 C54 34.2(7) no
N4 Ir2 C29 C28 -130.1(4) no
N4 Ir2 C29 C30 -11.6(6) no
N4 Ir2 C29 C34 107.9(6) no
C29 Ir2 N4 C47 -54.0(8) no
C29 Ir2 N4 C54 111.9(5) no
N4 Ir2 C30 C29 173.3(3) no
N4 Ir2 C30 C31 -71.8(3) no
N4 Ir2 C30 C35 50.4(5) no
C30 Ir2 N4 C47 -61.5(6) no
C30 Ir2 N4 C54 104.3(5) no
N4 Ir2 C31 C30 115.2(3) no
N4 Ir2 C31 C32 -125.0(3) no
N4 Ir2 C31 C36 -1.4(5) no
C31 Ir2 N4 C47 -97.9(5) no
C31 Ir2 N4 C54 68.0(5) no
N4 Ir2 C32 C28 -178.7(2) no
N4 Ir2 C32 C31 62.5(3) no
N4 Ir2 C32 C37 -61.8(6) no
C32 Ir2 N4 C47 -129.9(5) no
C32 Ir2 N4 C54 35.9(5) no
N4 Ir2 C38 C39 -85.9(5) no
N4 Ir2 C38 C43 93.7(4) no
C38 Ir2 N4 C47 44.9(5) no
C38 Ir2 N4 C54 -149.3(5) no
C28 Ir2 C29 C28 0.0(4) no
C28 Ir2 C29 C30 118.6(6) no
C28 Ir2 C29 C34 -122.0(7) no
C29 Ir2 C28 C29 0.0(4) no
C29 Ir2 C28 C32 -116.5(6) no
C29 Ir2 C28 C33 123.0(7) no
C28 Ir2 C30 C29 -36.9(3) no
C28 Ir2 C30 C31 78.0(3) no
C28 Ir2 C30 C35 -159.8(6) no
C30 Ir2 C28 C29 37.5(3) no
C30 Ir2 C28 C32 -79.0(3) no
C30 Ir2 C28 C33 160.4(6) no
C28 Ir2 C31 C30 -82.3(3) no
C28 Ir2 C31 C32 37.5(3) no
C28 Ir2 C31 C36 161.1(5) no
C31 Ir2 C28 C29 80.5(3) no
C31 Ir2 C28 C32 -35.9(3) no
C31 Ir2 C28 C33 -156.5(6) no
C28 Ir2 C32 C28 0.0(3) no
C28 Ir2 C32 C31 -118.8(5) no
C28 Ir2 C32 C37 116.9(7) no
C32 Ir2 C28 C29 116.5(5) no
C32 Ir2 C28 C32 0.0(3) no
C32 Ir2 C28 C33 -120.6(6) no
C28 Ir2 C38 C39 92.1(5) no
C28 Ir2 C38 C43 -88.2(4) no
C38 Ir2 C28 C29 -57.0(4) no
C38 Ir2 C28 C32 -173.4(3) no
C38 Ir2 C28 C33 66.0(6) no
C29 Ir2 C30 C29 0.0(3) no
C29 Ir2 C30 C31 114.9(5) no
C29 Ir2 C30 C35 -122.9(7) no
C30 Ir2 C29 C28 -118.6(6) no
C30 Ir2 C29 C30 0.0(3) no
C30 Ir2 C29 C34 119.4(7) no
C29 Ir2 C31 C30 -39.4(3) no
C29 Ir2 C31 C32 80.4(3) no
C29 Ir2 C31 C36 -156.0(6) no
C31 Ir2 C29 C28 -79.5(4) no
C31 Ir2 C29 C30 39.1(3) no
C31 Ir2 C29 C34 158.5(6) no
C29 Ir2 C32 C28 38.2(3) no
C29 Ir2 C32 C31 -80.6(3) no
C29 Ir2 C32 C37 155.1(6) no
C32 Ir2 C29 C28 -38.3(3) no
C32 Ir2 C29 C30 80.3(3) no
C32 Ir2 C29 C34 -160.3(6) no
C29 Ir2 C38 C39 60.6(5) no
C29 Ir2 C38 C43 -119.7(4) no
C38 Ir2 C29 C28 133.7(3) no
C38 Ir2 C29 C30 -107.7(3) no
C38 Ir2 C29 C34 11.7(5) no
C30 Ir2 C31 C30 0.0(3) no
C30 Ir2 C31 C32 119.8(4) no
C30 Ir2 C31 C36 -116.6(6) no
C31 Ir2 C30 C29 -114.9(5) no
C31 Ir2 C30 C31 0.0(3) no
C31 Ir2 C30 C35 122.2(6) no
C30 Ir2 C32 C28 81.7(3) no
C30 Ir2 C32 C31 -37.1(3) no
C30 Ir2 C32 C37 -161.4(6) no
C32 Ir2 C30 C29 -79.6(3) no
C32 Ir2 C30 C31 35.3(3) no
C32 Ir2 C30 C35 157.5(6) no
C30 Ir2 C38 C39 22.2(5) no
C30 Ir2 C38 C43 -158.1(4) no
C38 Ir2 C30 C29 80.2(3) no
C38 Ir2 C30 C31 -164.8(3) no
C38 Ir2 C30 C35 -42.6(5) no
C31 Ir2 C32 C28 118.8(4) no
C31 Ir2 C32 C31 0.0(3) no
C31 Ir2 C32 C37 -124.3(7) no
C32 Ir2 C31 C30 -119.8(4) no
C32 Ir2 C31 C32 0.0(3) no
C32 Ir2 C31 C36 123.6(6) no
C31 Ir2 C38 C39 6.6(7) no
C31 Ir2 C38 C43 -173.7(3) no
C38 Ir2 C31 C30 24.5(5) no
C38 Ir2 C31 C32 144.3(3) no
C38 Ir2 C31 C36 -92.1(5) no
C32 Ir2 C38 C39 80.8(9) no
C32 Ir2 C38 C43 -99.5(7) no
C38 Ir2 C32 C28 15.7(8) no
C38 Ir2 C32 C31 -103.1(7) no
C38 Ir2 C32 C37 132.6(6) no
Ir1 N1 C17 C16 28.8(5) no
Ir1 N1 C17 C18 -89.6(4) no
Ir1 N1 C17 C19 149.8(3) no
Ir1 N2 C20 C21 169.8(3) no
Ir1 N2 C27 C22 -169.3(3) no
Ir1 N2 C27 C26 9.8(8) no
C20 N2 C27 C22 0.8(6) no
C20 N2 C27 C26 179.9(5) no
C27 N2 C20 C21 -0.4(6) no
Ir2 N3 C44 C43 29.3(5) no
Ir2 N3 C44 C45 -89.1(5) no
Ir2 N3 C44 C46 151.4(3) no
Ir2 N4 C47 C48 167.5(4) no
Ir2 N4 C54 C49 -168.2(4) no
Ir2 N4 C54 C53 11.7(9) no
C47 N4 C54 C49 0.4(7) no
C47 N4 C54 C53 -179.8(6) no
C54 N4 C47 C48 -0.4(8) no
Ir1 C1 C2 Ir1 0.0 no
Ir1 C1 C2 C3 -57.3(3) no
Ir1 C1 C2 C7 128.2(5) no
Ir1 C1 C5 Ir1 0.0 no
Ir1 C1 C5 C4 64.0(3) no
Ir1 C1 C5 C10 -122.9(5) no
C2 C1 C5 Ir1 -62.0(4) no
C2 C1 C5 C4 2.0(6) no
C2 C1 C5 C10 175.1(5) no
C5 C1 C2 Ir1 58.2(4) no
C5 C1 C2 C3 0.8(6) no
C5 C1 C2 C7 -173.7(5) no
C6 C1 C2 Ir1 -123.9(6) no
C6 C1 C2 C3 178.8(5) no
C6 C1 C2 C7 4.3(9) no
C6 C1 C5 Ir1 120.0(6) no
C6 C1 C5 C4 -176.0(5) no
C6 C1 C5 C10 -2.9(9) no
Ir1 C2 C3 Ir1 0.0 no
Ir1 C2 C3 C4 -62.2(3) no
Ir1 C2 C3 C8 129.6(5) no
C1 C2 C3 Ir1 58.8(4) no
C1 C2 C3 C4 -3.5(6) no
C1 C2 C3 C8 -171.6(5) no
C7 C2 C3 Ir1 -126.5(6) no
C7 C2 C3 C4 171.2(5) no
C7 C2 C3 C8 3.1(8) no
Ir1 C3 C4 Ir1 0.0 no
Ir1 C3 C4 C5 -60.5(3) no
Ir1 C3 C4 C9 123.6(5) no
C2 C3 C4 Ir1 65.2(4) no
C2 C3 C4 C5 4.7(6) no
C2 C3 C4 C9 -171.2(5) no
C8 C3 C4 Ir1 -126.8(6) no
C8 C3 C4 C5 172.7(5) no
C8 C3 C4 C9 -3.2(9) no
Ir1 C4 C5 Ir1 0.0 no
Ir1 C4 C5 C1 -66.3(3) no
Ir1 C4 C5 C10 120.9(5) no
C3 C4 C5 Ir1 62.1(4) no
C3 C4 C5 C1 -4.2(6) no
C3 C4 C5 C10 -177.1(5) no
C9 C4 C5 Ir1 -122.2(6) no
C9 C4 C5 C1 171.6(5) no
C9 C4 C5 C10 -1.3(9) no
Ir1 C11 C12 C13 180.0(3) no
Ir1 C11 C16 C15 179.9(3) no
Ir1 C11 C16 C17 2.5(6) no
C12 C11 C16 C15 -1.5(7) no
C12 C11 C16 C17 -178.9(4) no
C16 C11 C12 C13 1.5(7) no
C11 C12 C13 C14 -0.1(8) no
C12 C13 C14 C15 -1.2(8) no
C13 C14 C15 C16 1.3(8) no
C14 C15 C16 C11 0.1(8) no
C14 C15 C16 C17 177.4(5) no
C11 C16 C17 N1 -20.3(6) no
C11 C16 C17 C18 96.7(5) no
C11 C16 C17 C19 -138.7(4) no
C15 C16 C17 N1 162.3(5) no
C15 C16 C17 C18 -80.7(6) no
C15 C16 C17 C19 44.0(6) no
N2 C20 C21 C22 -0.1(7) no
C20 C21 C22 C23 -179.6(6) no
C20 C21 C22 C27 0.6(6) no
C21 C22 C23 C24 -179.0(6) no
C21 C22 C27 N2 -0.8(6) no
C21 C22 C27 C26 179.9(5) no
C23 C22 C27 N2 179.3(5) no
C23 C22 C27 C26 0.1(8) no
C27 C22 C23 C24 0.8(9) no
C22 C23 C24 C25 -0.9(10) no
C23 C24 C25 C26 0.1(9) no
C24 C25 C26 C27 0.7(9) no
C25 C26 C27 N2 -179.8(5) no
C25 C26 C27 C22 -0.8(8) no
Ir2 C28 C29 Ir2 0.0 no
Ir2 C28 C29 C30 -60.1(4) no
Ir2 C28 C29 C34 120.8(7) no
Ir2 C28 C32 Ir2 0.0 no
Ir2 C28 C32 C31 59.5(4) no
Ir2 C28 C32 C37 -128.0(6) no
C29 C28 C32 Ir2 -63.1(5) no
C29 C28 C32 C31 -3.7(7) no
C29 C28 C32 C37 168.8(6) no
C32 C28 C29 Ir2 65.0(5) no
C32 C28 C29 C30 4.9(7) no
C32 C28 C29 C34 -174.2(6) no
C33 C28 C29 Ir2 -124.7(8) no
C33 C28 C29 C30 175.2(7) no
C33 C28 C29 C34 -3.9(12) no
C33 C28 C32 Ir2 126.1(7) no
C33 C28 C32 C31 -174.4(6) no
C33 C28 C32 C37 -1.9(10) no
Ir2 C29 C30 Ir2 0.0 no
Ir2 C29 C30 C31 -64.9(4) no
Ir2 C29 C30 C35 125.8(6) no
C28 C29 C30 Ir2 60.7(5) no
C28 C29 C30 C31 -4.2(7) no
C28 C29 C30 C35 -173.4(6) no
C34 C29 C30 Ir2 -120.2(8) no
C34 C29 C30 C31 174.9(7) no
C34 C29 C30 C35 5.6(11) no
Ir2 C30 C31 Ir2 0.0 no
Ir2 C30 C31 C32 -61.9(4) no
Ir2 C30 C31 C36 117.1(6) no
C29 C30 C31 Ir2 63.8(5) no
C29 C30 C31 C32 1.9(7) no
C29 C30 C31 C36 -179.1(6) no
C35 C30 C31 Ir2 -126.7(7) no
C35 C30 C31 C32 171.4(6) no
C35 C30 C31 C36 -9.6(10) no
Ir2 C31 C32 Ir2 0.0 no
Ir2 C31 C32 C28 -58.0(4) no
Ir2 C31 C32 C37 129.9(6) no
C30 C31 C32 Ir2 59.1(5) no
C30 C31 C32 C28 1.0(7) no
C30 C31 C32 C37 -171.0(6) no
C36 C31 C32 Ir2 -119.9(7) no
C36 C31 C32 C28 -177.9(6) no
C36 C31 C32 C37 10.0(11) no
Ir2 C38 C39 C40 -178.6(4) no
Ir2 C38 C43 C42 178.0(4) no
Ir2 C38 C43 C44 3.2(7) no
C39 C38 C43 C42 -2.3(8) no
C39 C38 C43 C44 -177.1(5) no
C43 C38 C39 C40 1.8(9) no
C38 C39 C40 C41 -0.2(9) no
C39 C40 C41 C42 -0.8(9) no
C40 C41 C42 C43 0.3(9) no
C41 C42 C43 C38 1.3(9) no
C41 C42 C43 C44 176.0(5) no
C38 C43 C44 N3 -20.8(7) no
C38 C43 C44 C45 95.5(6) no
C38 C43 C44 C46 -139.4(5) no
C42 C43 C44 N3 164.3(5) no
C42 C43 C44 C45 -79.3(7) no
C42 C43 C44 C46 45.8(7) no
N4 C47 C48 C49 0.2(8) no
C47 C48 C49 C50 178.8(7) no
C47 C48 C49 C54 0.0(7) no
C48 C49 C50 C51 -179.6(7) no
C48 C49 C54 N4 -0.3(7) no
C48 C49 C54 C53 179.9(6) no
C50 C49 C54 N4 -179.2(6) no
C50 C49 C54 C53 0.9(9) no
C54 C49 C50 C51 -1.0(10) no
C49 C50 C51 C52 0.6(10) no
C50 C51 C52 C53 -0.1(10) no
C51 C52 C53 C54 -0.0(10) no
C52 C53 C54 N4 179.8(6) no
C52 C53 C54 C49 -0.4(10) no
